data_4323779
loop_
_publ_author_name
'Leijun Hao'
'Jagadese J. Vittal'
'Richard J. Puddephatt'

_publ_contact_author
; 
    Prof. Richard J. Puddephatt
    Department of Chemistry
    The University of western Ontario
    LONDON, ONT N6A 5B7
    CANADA
;
_publ_contact_author_email pudd@julian.uwo.ca
_publ_contact_author_fax '519 661 3022'
_publ_contact_author_phone '519 661 6336'
_publ_section_title
;
 Platinum Cluster Cryptates: Trapping of Mercury(0) and Thallium(I)
;
_journal_name_full 'Inorganic Chemistry'
_journal_page_first 269
_journal_page_last 270
_journal_paper_doi 10.1021/ic9509903
_journal_volume 35
_journal_year 1996
_chemical_formula_structural '[Tl~1~Pt~6~(\m-CO)~6~(\m-dppp)~3~](BPh~4~).1CH~2~Cl~2~'
_chemical_formula_sum 'C112 H100 B Cl2 O6 P6 Pt6 Tl'
_chemical_formula_weight 3184.36
_chemical_name_systematic
; 
 ? 
;
_space_group_IT_number 14
_symmetry_cell_setting monoclinic
_symmetry_space_group_name_Hall '-P 2yn'
_symmetry_space_group_name_H-M 'P 1 21/n 1'
_atom_sites_solution_hydrogens geom
_atom_sites_solution_primary direct
_atom_sites_solution_secondary difmap
_audit_creation_method SHELXL
_cell_angle_alpha 90.00
_cell_angle_beta 95.803(15)
_cell_angle_gamma 90.00
_cell_formula_units_Z 4
_cell_length_a 16.571(4)
_cell_length_b 26.030(6)
_cell_length_c 27.447(6)
_cell_measurement_reflns_used 25
_cell_measurement_temperature 293(2)
_cell_measurement_theta_max 12.50
_cell_measurement_theta_min 7.68
_cell_volume 11778(5)
_computing_cell_refinement 'Siemens XSCANS'
_computing_data_collection 'Siemens XSCANS'
_computing_data_reduction 'Siemens XSCANS'
_computing_molecular_graphics 'Siemens SHELXTL Version 5.0'
_computing_publication_material 'Siemens SHELXTL Cersion 5.0'
_computing_structure_refinement 'SHELXL-93 (Sheldrick, 1993)'
_computing_structure_solution 'SHELXS-86 (Sheldrick, 1990)'
_diffrn_ambient_temperature 293(2)
_diffrn_measurement_device 'Siemens P4'
_diffrn_measurement_method '\w scans'
_diffrn_radiation_monochromator graphite
_diffrn_radiation_source 'fine-focus sealed tube'
_diffrn_radiation_type MoKa
_diffrn_radiation_wavelength 0.71073
_diffrn_reflns_av_R_equivalents 0.0716
_diffrn_reflns_av_sigmaI/netI 0.2999
_diffrn_reflns_limit_h_max 16
_diffrn_reflns_limit_h_min -1
_diffrn_reflns_limit_k_max 26
_diffrn_reflns_limit_k_min -1
_diffrn_reflns_limit_l_max 27
_diffrn_reflns_limit_l_min -27
_diffrn_reflns_number 14089
_diffrn_reflns_theta_max 21.01
_diffrn_reflns_theta_min 1.99
_diffrn_standards_decay_% 71.34
_diffrn_standards_interval_count 297
_diffrn_standards_number 4
_exptl_absorpt_coefficient_mu 8.635
_exptl_absorpt_correction_T_max 0.287
_exptl_absorpt_correction_T_min 0.163
_exptl_absorpt_correction_type gaussian
_exptl_crystal_colour 'dark pink'
_exptl_crystal_density_diffrn 1.796
_exptl_crystal_density_meas 1.90(5)
_exptl_crystal_density_method floatation
_exptl_crystal_description 'cut blocks'
_exptl_crystal_F_000 5992
_exptl_crystal_size_max 0.34
_exptl_crystal_size_mid 0.23
_exptl_crystal_size_min 0.18
_refine_diff_density_max 2.132
_refine_diff_density_min -2.369
_refine_diff_density_rms 0.297
_refine_ls_extinction_coef 0.00038(5)
_refine_ls_extinction_expression Fc^*^=kFc[1+0.001xFc^2^l^3^/sin(2q)]^-1/4^
_refine_ls_extinction_method SHELXL
_refine_ls_goodness_of_fit_all 1.000
_refine_ls_goodness_of_fit_obs 1.107
_refine_ls_matrix_type full
_refine_ls_number_parameters 443
_refine_ls_number_reflns 12440
_refine_ls_number_restraints 61
_refine_ls_restrained_S_all 0.999
_refine_ls_restrained_S_obs 1.102
_refine_ls_R_factor_all 0.2652
_refine_ls_R_factor_obs 0.0999
_refine_ls_shift/esd_max -0.040
_refine_ls_shift/esd_mean 0.004
_refine_ls_structure_factor_coef Fsqd
_refine_ls_weighting_details 'w=1/[s^2^(Fo^2^)+( 0.1559P)^2^+0.0000P] where P=(Fo^2^+2Fc^2^)/3'
_refine_ls_weighting_scheme calc
_refine_ls_wR_factor_all 0.3336
_refine_ls_wR_factor_obs 0.2312
_reflns_number_observed 4825
_reflns_number_total 12440
_reflns_observed_criterion >2sigma(I)
_cod_data_source_file ic9509903.cif
_cod_data_source_block haol
_cod_depositor_comments
;
The following automatic conversions were performed:

'_refine_ls_weighting_scheme' value 'calc w=1/[s^2^(Fo^2^)+(
0.1559P)^2^+0.0000P] where P=(Fo^2^+2Fc^2^)/3' was changed to 'calc'.
New tag '_refine_ls_weighting_details' was created. The value of the
new tag was set to 'w=1/[s^2^(Fo^2^)+( 0.1559P)^2^+0.0000P] where
P=(Fo^2^+2Fc^2^)/3'.

Automatic conversion script
Id: cif_fix_values 3143 2015-03-26 13:38:13Z robertas 
;
_cod_original_cell_volume 11778.0(44)
_cod_database_code 4323779

loop_
_symmetry_equiv_pos_as_xyz
'x, y, z'
'-x+1/2, y+1/2, -z+1/2'
'-x, -y, -z'
'x-1/2, -y-1/2, z-1/2'

loop_
_atom_site_label
_atom_site_type_symbol
_atom_site_fract_x
_atom_site_fract_y
_atom_site_fract_z
_atom_site_U_iso_or_equiv
_atom_site_thermal_displace_type
_atom_site_occupancy
_atom_site_calc_flag
_atom_site_refinement_flags
_atom_site_disorder_group
Tl1 Tl -0.00335(14) 0.54933(8) 0.22763(7) 0.0736(8) Uani 1 d . .
Pt1 Pt 0.06725(14) 0.56081(8) 0.32651(7) 0.0712(8) Uani 1 d . .
Pt2 Pt -0.08281(14) 0.59892(8) 0.30647(8) 0.0726(8) Uani 1 d . .
Pt3 Pt 0.04354(14) 0.64717(7) 0.27431(8) 0.0711(8) Uani 1 d . .
Pt4 Pt 0.05259(13) 0.52012(7) 0.13440(7) 0.0607(7) Uani 1 d . .
Pt5 Pt -0.03287(13) 0.44909(7) 0.17756(7) 0.0640(7) Uani 1 d . .
Pt6 Pt -0.10715(13) 0.53009(7) 0.13375(7) 0.0631(7) Uani 1 d . .
P1 P 0.1397(10) 0.4951(6) 0.3597(5) 0.081(5) Uani 1 d . .
P2 P -0.2184(10) 0.5968(5) 0.3080(5) 0.076(5) Uani 1 d . .
P3 P 0.0970(9) 0.7105(4) 0.2321(5) 0.062(4) Uani 1 d . .
P4 P 0.1657(8) 0.5544(5) 0.1087(5) 0.061(4) Uani 1 d . .
P5 P -0.0360(9) 0.3757(5) 0.2220(5) 0.067(4) Uani 1 d . .
P6 P -0.2242(9) 0.5710(5) 0.1094(5) 0.070(4) Uani 1 d . .
C1 C -0.0462(39) 0.5377(21) 0.3480(19) 0.112(22) Uiso 1 d D .
C2 C -0.0796(30) 0.6649(16) 0.2670(16) 0.068(15) Uiso 1 d D .
C3 C 0.1452(26) 0.6082(16) 0.3057(15) 0.056(13) Uiso 1 d D .
C4 C 0.0868(28) 0.4547(17) 0.1644(17) 0.069(15) Uiso 1 d D .
C5 C -0.1508(27) 0.4674(17) 0.1747(16) 0.064(14) Uiso 1 d D .
C6 C -0.0257(26) 0.5742(13) 0.1060(13) 0.043(12) Uiso 1 d D .
O1 O -0.0653(24) 0.5100(14) 0.3808(14) 0.106(13) Uiso 1 d D .
O2 O -0.1169(27) 0.7042(16) 0.2539(15) 0.136(16) Uiso 1 d D .
O3 O 0.2154(24) 0.6250(14) 0.3105(13) 0.103(12) Uiso 1 d D .
O4 O 0.1445(25) 0.4250(14) 0.1658(13) 0.111(13) Uiso 1 d D .
O5 O -0.2184(24) 0.4556(14) 0.1845(13) 0.104(13) Uiso 1 d D .
O6 O -0.0264(19) 0.6124(11) 0.0798(10) 0.068(9) Uiso 1 d D .
C11 C 0.0809(27) 0.4350(15) 0.3520(13) 0.061(14) Uiso 1 d D .
H11A H 0.1090(27) 0.4080(15) 0.3712(13) 0.074 Uiso 1 calc R .
H11B H 0.0282(27) 0.4398(15) 0.3638(13) 0.074 Uiso 1 calc R .
C12 C 0.0700(30) 0.4192(20) 0.2979(14) 0.107(20) Uiso 1 d D .
H12A H 0.1187(30) 0.4018(20) 0.2898(14) 0.128 Uiso 1 calc R .
H12B H 0.0631(30) 0.4498(20) 0.2777(14) 0.128 Uiso 1 calc R .
C13 C -0.0032(31) 0.3835(19) 0.2855(16) 0.103(20) Uiso 1 d D .
H13A H -0.0484(31) 0.3968(19) 0.3016(16) 0.124 Uiso 1 calc R .
H13B H 0.0101(31) 0.3499(19) 0.2993(16) 0.124 Uiso 1 calc R .
C14 C -0.2741(32) 0.6163(17) 0.2515(13) 0.088(17) Uiso 1 d D .
H14A H -0.3318(32) 0.6132(17) 0.2544(13) 0.106 Uiso 1 calc R .
H14B H -0.2625(32) 0.6521(17) 0.2453(13) 0.106 Uiso 1 calc R .
C15 C -0.2523(29) 0.5836(14) 0.2081(12) 0.066(14) Uiso 1 d D .
H15A H -0.1968(29) 0.5718(14) 0.2149(12) 0.080 Uiso 1 calc R .
H15B H -0.2870(29) 0.5535(14) 0.2055(12) 0.080 Uiso 1 calc R .
C16 C -0.2604(30) 0.6112(16) 0.1590(12) 0.070(15) Uiso 1 d D .
H16A H -0.2292(30) 0.6428(16) 0.1619(12) 0.084 Uiso 1 calc R .
H16B H -0.3168(30) 0.6202(16) 0.1503(12) 0.084 Uiso 1 calc R .
C17 C 0.1764(27) 0.6876(15) 0.1960(14) 0.065(14) Uiso 1 d D .
H17A H 0.2004(27) 0.7171(15) 0.1814(14) 0.078 Uiso 1 calc R .
H17B H 0.2185(27) 0.6716(15) 0.2180(14) 0.078 Uiso 1 calc R .
C18 C 0.1497(25) 0.6494(15) 0.1553(15) 0.072(15) Uiso 1 d D .
H18A H 0.1010(25) 0.6321(15) 0.1634(15) 0.086 Uiso 1 calc R .
H18B H 0.1359(25) 0.6683(15) 0.1251(15) 0.086 Uiso 1 calc R .
C19 C 0.2131(27) 0.6091(14) 0.1464(16) 0.072(15) Uiso 1 d D .
H19A H 0.2376(27) 0.5960(14) 0.1775(16) 0.086 Uiso 1 calc R .
H19B H 0.2555(27) 0.6246(14) 0.1294(16) 0.086 Uiso 1 calc R .
C111 C 0.1556(27) 0.5017(16) 0.4264(11) 0.073(15) Uiso 1 d G .
C112 C 0.1130(24) 0.4729(13) 0.4579(18) 0.153(29) Uiso 1 d G .
H112 H 0.0771(32) 0.4476(18) 0.4454(26) 0.184 Uiso 1 calc R .
C113 C 0.1241(28) 0.4820(17) 0.5080(16) 0.181(34) Uiso 1 d G .
H113 H 0.0956(39) 0.4627(23) 0.5291(23) 0.217 Uiso 1 calc R .
C114 C 0.1777(31) 0.5199(18) 0.5267(11) 0.130(24) Uiso 1 d G .
H114 H 0.1851(44) 0.5260(27) 0.5602(12) 0.156 Uiso 1 calc R .
C115 C 0.2203(25) 0.5487(14) 0.4951(18) 0.154(28) Uiso 1 d G .
H115 H 0.2562(34) 0.5740(19) 0.5076(27) 0.185 Uiso 1 calc R .
C116 C 0.2093(25) 0.5396(15) 0.4450(17) 0.163(30) Uiso 1 d G .
H116 H 0.2378(36) 0.5589(22) 0.4239(23) 0.196 Uiso 1 calc R .
C121 C 0.2355(21) 0.4796(15) 0.3398(16) 0.076(16) Uiso 1 d G .
C122 C 0.2854(31) 0.4470(15) 0.3696(12) 0.154(28) Uiso 1 d G .
H122 H 0.2680(45) 0.4341(22) 0.3983(15) 0.184 Uiso 1 calc R .
C123 C 0.3615(28) 0.4338(14) 0.3563(18) 0.163(30) Uiso 1 d G .
H123 H 0.3949(39) 0.4120(19) 0.3762(25) 0.196 Uiso 1 calc R .
C124 C 0.3876(21) 0.4531(18) 0.3134(21) 0.180(33) Uiso 1 d G .
H124 H 0.4385(25) 0.4442(26) 0.3045(29) 0.216 Uiso 1 calc R .
C125 C 0.3376(30) 0.4856(17) 0.2837(14) 0.151(28) Uiso 1 d G .
H125 H 0.3551(44) 0.4985(24) 0.2549(17) 0.182 Uiso 1 calc R .
C126 C 0.2616(27) 0.4989(12) 0.2969(14) 0.106(20) Uiso 1 d G .
H126 H 0.2281(37) 0.5207(17) 0.2770(19) 0.127 Uiso 1 calc R .
C211 C -0.2607(25) 0.5320(11) 0.3214(13) 0.073(15) Uiso 1 d G .
C212 C -0.2219(20) 0.4904(15) 0.3022(11) 0.082(17) Uiso 1 d G .
H212 H -0.1759(24) 0.4957(23) 0.2860(17) 0.099 Uiso 1 calc R .
C213 C -0.2517(27) 0.4410(12) 0.3072(14) 0.146(27) Uiso 1 d G .
H213 H -0.2257(38) 0.4132(16) 0.2944(21) 0.175 Uiso 1 calc R .
C214 C -0.3204(29) 0.4332(14) 0.3315(16) 0.145(27) Uiso 1 d G .
H214 H -0.3404(40) 0.4001(16) 0.3348(23) 0.174 Uiso 1 calc R .
C215 C -0.3592(21) 0.4748(20) 0.3506(14) 0.158(29) Uiso 1 d G .
H215 H -0.4052(26) 0.4696(29) 0.3668(20) 0.190 Uiso 1 calc R .
C216 C -0.3294(25) 0.5242(16) 0.3456(14) 0.172(32) Uiso 1 d G .
H216 H -0.3554(36) 0.5520(21) 0.3584(21) 0.206 Uiso 1 calc R .
C221 C -0.2543(33) 0.6431(18) 0.3552(17) 0.134(25) Uiso 1 d G .
C222 C -0.3114(32) 0.6822(22) 0.3472(15) 0.180(33) Uiso 1 d G .
H222 H -0.3340(47) 0.6894(32) 0.3155(18) 0.216 Uiso 1 calc R .
C223 C -0.3345(26) 0.7104(16) 0.3865(24) 0.198(37) Uiso 1 d G .
H223 H -0.3727(34) 0.7365(21) 0.3811(35) 0.238 Uiso 1 calc R .
C224 C -0.3007(32) 0.6995(19) 0.4338(18) 0.158(29) Uiso 1 d G .
H224 H -0.3162(47) 0.7184(27) 0.4600(25) 0.190 Uiso 1 calc R .
C225 C -0.2437(32) 0.6605(21) 0.4418(14) 0.172(32) Uiso 1 d G .
H225 H -0.2210(46) 0.6532(32) 0.4734(17) 0.207 Uiso 1 calc R .
C226 C -0.2205(26) 0.6323(15) 0.4025(23) 0.157(29) Uiso 1 d G .
H226 H -0.1823(34) 0.6062(20) 0.4078(34) 0.188 Uiso 1 calc R .
C311 C 0.0252(21) 0.7433(16) 0.1875(12) 0.079(16) Uiso 1 d G .
C312 C -0.0286(27) 0.7146(12) 0.1563(16) 0.122(23) Uiso 1 d G .
H312 H -0.0267(40) 0.6789(12) 0.1572(24) 0.146 Uiso 1 calc R .
C313 C -0.0852(23) 0.7394(19) 0.1235(13) 0.152(28) Uiso 1 d G .
H313 H -0.1213(31) 0.7202(26) 0.1026(19) 0.183 Uiso 1 calc R .
C314 C -0.0881(23) 0.7927(20) 0.1221(14) 0.142(26) Uiso 1 d G .
H314 H -0.1260(31) 0.8092(27) 0.1002(19) 0.170 Uiso 1 calc R .
C315 C -0.0343(29) 0.8213(12) 0.1533(17) 0.166(30) Uiso 1 d G .
H315 H -0.0362(43) 0.8570(12) 0.1523(25) 0.200 Uiso 1 calc R .
C316 C 0.0224(23) 0.7966(16) 0.1860(14) 0.123(23) Uiso 1 d G .
H316 H 0.0584(32) 0.8158(22) 0.2070(19) 0.148 Uiso 1 calc R .
C321 C 0.1443(18) 0.7595(9) 0.2729(10) 0.047(12) Uiso 1 d G .
C322 C 0.1951(19) 0.7951(11) 0.2538(8) 0.046(12) Uiso 1 d G .
H322 H 0.2057(27) 0.7929(16) 0.2212(9) 0.056 Uiso 1 calc R .
C323 C 0.2299(18) 0.8342(10) 0.2834(12) 0.112(21) Uiso 1 d G .
H323 H 0.2639(24) 0.8581(14) 0.2706(17) 0.134 Uiso 1 calc R .
C324 C 0.2141(21) 0.8376(11) 0.3320(12) 0.090(18) Uiso 1 d G .
H324 H 0.2375(29) 0.8638(14) 0.3518(16) 0.108 Uiso 1 calc R .
C325 C 0.1634(22) 0.8020(13) 0.3511(8) 0.117(22) Uiso 1 d G .
H325 H 0.1528(31) 0.8043(19) 0.3837(9) 0.140 Uiso 1 calc R .
C326 C 0.1285(18) 0.7629(11) 0.3216(11) 0.075(16) Uiso 1 d G .
H326 H 0.0945(24) 0.7391(15) 0.3343(16) 0.090 Uiso 1 calc R .
C411 C 0.2533(17) 0.5107(10) 0.1064(13) 0.059(14) Uiso 1 d G .
C412 C 0.2900(21) 0.4935(12) 0.1513(10) 0.098(19) Uiso 1 d G .
H412 H 0.2711(30) 0.5048(18) 0.1802(12) 0.118 Uiso 1 calc R .
C413 C 0.3550(21) 0.4596(12) 0.1529(10) 0.091(18) Uiso 1 d G .
H413 H 0.3795(29) 0.4481(18) 0.1828(12) 0.109 Uiso 1 calc R .
C414 C 0.3832(17) 0.4428(11) 0.1096(14) 0.079(16) Uiso 1 d G .
H414 H 0.4267(21) 0.4201(15) 0.1106(19) 0.095 Uiso 1 calc R .
C415 C 0.3464(21) 0.4599(12) 0.0648(10) 0.094(18) Uiso 1 d G .
H415 H 0.3653(29) 0.4487(17) 0.0358(13) 0.113 Uiso 1 calc R .
C416 C 0.2815(20) 0.4939(12) 0.0632(10) 0.080(16) Uiso 1 d G .
H416 H 0.2569(28) 0.5053(17) 0.0332(11) 0.096 Uiso 1 calc R .
C421 C 0.1521(21) 0.5777(12) 0.0490(10) 0.047(12) Uiso 1 d G .
C422 C 0.0947(20) 0.5556(11) 0.0149(14) 0.105(20) Uiso 1 d G .
H422 H 0.0651(28) 0.5273(14) 0.0235(20) 0.126 Uiso 1 calc R .
C423 C 0.0815(21) 0.5759(15) -0.0321(12) 0.132(24) Uiso 1 d G .
H423 H 0.0431(28) 0.5611(21) -0.0549(16) 0.158 Uiso 1 calc R .
C424 C 0.1258(25) 0.6183(15) -0.0449(10) 0.114(21) Uiso 1 d G .
H424 H 0.1169(35) 0.6319(21) -0.0763(11) 0.137 Uiso 1 calc R .
C425 C 0.1832(22) 0.6404(11) -0.0108(14) 0.106(20) Uiso 1 d G .
H425 H 0.2128(31) 0.6688(14) -0.0194(20) 0.127 Uiso 1 calc R .
C426 C 0.1963(19) 0.6201(12) 0.0362(12) 0.098(19) Uiso 1 d G .
H426 H 0.2348(25) 0.6349(18) 0.0590(16) 0.117 Uiso 1 calc R .
C511 C 0.0237(21) 0.3244(13) 0.2053(15) 0.084(17) Uiso 1 d G .
C512 C 0.0362(23) 0.3195(13) 0.1562(13) 0.095(19) Uiso 1 d G .
H512 H 0.0137(33) 0.3433(18) 0.1335(18) 0.115 Uiso 1 calc R .
C513 C 0.0823(25) 0.2790(16) 0.1410(12) 0.124(23) Uiso 1 d G .
H513 H 0.0907(37) 0.2757(24) 0.1082(13) 0.148 Uiso 1 calc R .
C514 C 0.1160(22) 0.2434(13) 0.1750(19) 0.133(25) Uiso 1 d G .
H514 H 0.1468(31) 0.2163(17) 0.1648(26) 0.159 Uiso 1 calc R .
C515 C 0.1035(26) 0.2483(15) 0.2241(16) 0.194(36) Uiso 1 d G .
H515 H 0.1259(37) 0.2244(20) 0.2468(22) 0.232 Uiso 1 calc R .
C516 C 0.0573(27) 0.2888(17) 0.2392(11) 0.133(24) Uiso 1 d G .
H516 H 0.0490(39) 0.2920(25) 0.2721(11) 0.160 Uiso 1 calc R .
C521 C -0.1306(18) 0.3421(12) 0.2207(15) 0.059(14) Uiso 1 d G .
C522 C -0.1608(24) 0.3200(14) 0.2613(11) 0.116(22) Uiso 1 d G .
H522 H -0.1302(33) 0.3208(20) 0.2916(13) 0.139 Uiso 1 calc R .
C523 C -0.2366(25) 0.2967(13) 0.2565(13) 0.133(24) Uiso 1 d G .
H523 H -0.2568(36) 0.2819(19) 0.2836(17) 0.159 Uiso 1 calc R .
C524 C -0.2823(18) 0.2954(13) 0.2112(17) 0.110(21) Uiso 1 d G .
H524 H -0.3331(20) 0.2798(18) 0.2080(25) 0.132 Uiso 1 calc R .
C525 C -0.2521(24) 0.3175(15) 0.1706(12) 0.123(23) Uiso 1 d G .
H525 H -0.2827(33) 0.3167(22) 0.1403(15) 0.147 Uiso 1 calc R .
C526 C -0.1763(25) 0.3408(13) 0.1754(12) 0.150(28) Uiso 1 d G .
H526 H -0.1561(36) 0.3556(20) 0.1483(15) 0.180 Uiso 1 calc R .
C611 C -0.3029(22) 0.5276(12) 0.0884(11) 0.093(18) Uiso 1 d G .
C612 C -0.2833(18) 0.4786(13) 0.0730(12) 0.063(14) Uiso 1 d G .
H612 H -0.2294(19) 0.4681(19) 0.0753(17) 0.075 Uiso 1 calc R .
C613 C -0.3443(24) 0.4454(10) 0.0542(12) 0.112(21) Uiso 1 d G .
H613 H -0.3313(34) 0.4127(11) 0.0439(17) 0.135 Uiso 1 calc R .
C614 C -0.4249(21) 0.4611(14) 0.0507(12) 0.104(20) Uiso 1 d G .
H614 H -0.4657(27) 0.4389(19) 0.0381(17) 0.125 Uiso 1 calc R .
C615 C -0.4444(18) 0.5100(16) 0.0660(13) 0.118(22) Uiso 1 d G .
H615 H -0.4983(20) 0.5206(22) 0.0637(19) 0.141 Uiso 1 calc R .
C616 C -0.3834(26) 0.5433(11) 0.0849(13) 0.127(23) Uiso 1 d G .
H616 H -0.3965(36) 0.5760(12) 0.0951(18) 0.152 Uiso 1 calc R .
C621 C -0.2237(21) 0.6128(12) 0.0586(10) 0.046(12) Uiso 1 d G .
C622 C -0.1836(20) 0.5954(10) 0.0196(13) 0.126(23) Uiso 1 d G .
H622 H -0.1589(29) 0.5633(12) 0.0212(19) 0.152 Uiso 1 calc R .
C623 C -0.1806(21) 0.6260(14) -0.0217(11) 0.087(17) Uiso 1 d G .
H623 H -0.1538(30) 0.6144(20) -0.0477(14) 0.105 Uiso 1 calc R .
C624 C -0.2176(23) 0.6740(13) -0.0240(11) 0.118(22) Uiso 1 d G .
H624 H -0.2156(33) 0.6945(18) -0.0516(14) 0.141 Uiso 1 calc R .
C625 C -0.2577(21) 0.6914(10) 0.0150(14) 0.112(21) Uiso 1 d G .
H625 H -0.2824(30) 0.7235(12) 0.0134(20) 0.135 Uiso 1 calc R .
C626 C -0.2607(20) 0.6608(13) 0.0562(11) 0.107(20) Uiso 1 d G .
H626 H -0.2875(28) 0.6724(19) 0.0823(15) 0.129 Uiso 1 calc R .
B1 B 0.4521(17) 0.7355(10) 0.0769(10) 0.136(31) Uiso 1 d D .
C21 C 0.3612(17) 0.7620(12) 0.0856(12) 0.092(18) Uiso 1 d GD .
C22 C 0.3488(21) 0.7989(12) 0.1206(11) 0.119(22) Uiso 1 d G .
H22 H 0.3930(27) 0.8146(18) 0.1382(16) 0.142 Uiso 1 calc R .
C23 C 0.2704(26) 0.8125(11) 0.1292(11) 0.091(18) Uiso 1 d G .
H23 H 0.2621(38) 0.8372(15) 0.1527(15) 0.109 Uiso 1 calc R .
C24 C 0.2044(18) 0.7891(15) 0.1029(15) 0.151(27) Uiso 1 d G .
H24 H 0.1519(21) 0.7981(22) 0.1087(22) 0.181 Uiso 1 calc R .
C25 C 0.2168(19) 0.7521(14) 0.0678(14) 0.126(24) Uiso 1 d G .
H25 H 0.1726(25) 0.7365(20) 0.0502(19) 0.151 Uiso 1 calc R .
C26 C 0.2952(24) 0.7386(11) 0.0592(11) 0.109(21) Uiso 1 d G .
H26 H 0.3035(36) 0.7138(14) 0.0357(14) 0.130 Uiso 1 calc R .
C31 C 0.4661(21) 0.6842(11) 0.1151(13) 0.130(24) Uiso 1 d GD .
C32 C 0.4300(22) 0.6375(14) 0.1014(11) 0.123(23) Uiso 1 d G .
H32 H 0.4088(33) 0.6321(22) 0.0691(13) 0.147 Uiso 1 calc R .
C33 C 0.4255(23) 0.5988(11) 0.1359(17) 0.103(20) Uiso 1 d G .
H33 H 0.4014(33) 0.5676(13) 0.1267(25) 0.124 Uiso 1 calc R .
C34 C 0.4572(28) 0.6068(16) 0.1841(15) 0.190(35) Uiso 1 d G .
H34 H 0.4542(40) 0.5809(22) 0.2073(20) 0.228 Uiso 1 calc R .
C35 C 0.4933(28) 0.6535(20) 0.1978(11) 0.194(35) Uiso 1 d G .
H35 H 0.5145(40) 0.6589(29) 0.2301(12) 0.232 Uiso 1 calc R .
C36 C 0.4978(23) 0.6922(14) 0.1633(16) 0.159(29) Uiso 1 d G .
H36 H 0.5219(33) 0.7235(17) 0.1725(23) 0.191 Uiso 1 calc R .
C41 C 0.5282(20) 0.7790(12) 0.0887(12) 0.126(23) Uiso 1 d GD .
C42 C 0.6062(24) 0.7623(11) 0.1044(12) 0.144(26) Uiso 1 d G .
H42 H 0.6154(35) 0.7279(12) 0.1123(18) 0.173 Uiso 1 calc R .
C43 C 0.6703(17) 0.7970(18) 0.1084(13) 0.129(24) Uiso 1 d G .
H43 H 0.7225(19) 0.7858(25) 0.1189(19) 0.154 Uiso 1 calc R .
C44 C 0.6565(22) 0.8484(16) 0.0966(14) 0.150(27) Uiso 1 d G .
H44 H 0.6994(28) 0.8716(21) 0.0992(20) 0.180 Uiso 1 calc R .
C45 C 0.5785(27) 0.8651(10) 0.0809(12) 0.099(19) Uiso 1 d G .
H45 H 0.5693(38) 0.8995(10) 0.0730(18) 0.119 Uiso 1 calc R .
C46 C 0.5144(19) 0.8304(14) 0.0769(11) 0.098(19) Uiso 1 d G .
H46 H 0.4622(21) 0.8416(20) 0.0664(17) 0.118 Uiso 1 calc R .
C51 C 0.4520(23) 0.7157(15) 0.0177(10) 0.134(25) Uiso 1 d GD .
C52 C 0.4063(21) 0.7404(13) -0.0206(16) 0.184(34) Uiso 1 d G .
H52 H 0.3669(28) 0.7642(18) -0.0140(25) 0.221 Uiso 1 calc R .
C53 C 0.4196(27) 0.7297(17) -0.0688(13) 0.133(24) Uiso 1 d G .
H53 H 0.3890(37) 0.7463(24) -0.0944(18) 0.160 Uiso 1 calc R .
C54 C 0.4785(29) 0.6942(18) -0.0786(11) 0.154(28) Uiso 1 d G .
H54 H 0.4874(42) 0.6870(25) -0.1108(13) 0.185 Uiso 1 calc R .
C55 C 0.5242(23) 0.6695(14) -0.0403(18) 0.139(26) Uiso 1 d G .
H55 H 0.5636(30) 0.6458(19) -0.0469(26) 0.167 Uiso 1 calc R .
C56 C 0.5109(22) 0.6802(15) 0.0079(14) 0.172(32) Uiso 1 d G .
H56 H 0.5414(32) 0.6637(21) 0.0335(19) 0.206 Uiso 1 calc R .
C10 C 0.5940(50) 0.4255(12) 0.1988(35) 0.114(35) Uiso 0.60 d PD .
H10A H 0.6019(50) 0.4242(12) 0.1643(35) 0.136 Uiso 0.60 calc PR .
H10B H 0.6464(50) 0.4194(12) 0.2170(35) 0.136 Uiso 0.60 calc PR .
Cl1 Cl 0.5349(14) 0.3786(8) 0.2101(9) 0.085(7) Uani 0.60 d PD .
Cl2 Cl 0.5663(14) 0.4834(10) 0.2111(12) 0.121(10) Uani 0.60 d PD .
C20 C 0.0905(33) 0.6792(30) 0.4579(32) 0.047(31) Uiso 0.40 d PD .
H20A H 0.1028(33) 0.6732(30) 0.4927(32) 0.056 Uiso 0.40 calc PR .
H20B H 0.0622(33) 0.7118(30) 0.4542(32) 0.056 Uiso 0.40 calc PR .
Cl3 Cl 0.1754(22) 0.6857(10) 0.4347(11) 0.090(13) Uani 0.40 d PD .
Cl4 Cl 0.0285(19) 0.6351(14) 0.4368(15) 0.119(17) Uani 0.40 d PD .

loop_
_atom_type_symbol
_atom_type_description
_atom_type_scat_dispersion_real
_atom_type_scat_dispersion_imag
_atom_type_scat_source
C C 0.0033 0.0016 'International Tables Vol C Tables 4.2.6.8 and 6.1.1.4'
H H 0.0000 0.0000 'International Tables Vol C Tables 4.2.6.8 and 6.1.1.4'
B B 0.0013 0.0007 'International Tables Vol C Tables 4.2.6.8 and 6.1.1.4'
O O 0.0106 0.0060 'International Tables Vol C Tables 4.2.6.8 and 6.1.1.4'
P P 0.1023 0.0942 'International Tables Vol C Tables 4.2.6.8 and 6.1.1.4'
Pt Pt -1.7033 8.3905 'International Tables Vol C Tables 4.2.6.8 and 6.1.1.4'
Tl Tl -2.8358 9.6688 'International Tables Vol C Tables 4.2.6.8 and 6.1.1.4'
Cl Cl 0.1484 0.1585 'International Tables Vol C Tables 4.2.6.8 and 6.1.1.4'

loop_
_geom_angle_atom_site_label_1
_geom_angle_atom_site_label_2
_geom_angle_atom_site_label_3
_geom_angle
_geom_angle_site_symmetry_1
_geom_angle_site_symmetry_3
_geom_angle_publ_flag
Pt1 Tl1 Pt4 136.52(11) . . ?
Pt1 Tl1 Pt3 55.08(7) . . ?
Pt4 Tl1 Pt3 121.29(9) . . ?
Pt1 Tl1 Pt2 55.03(7) . . ?
Pt4 Tl1 Pt2 165.35(10) . . ?
Pt3 Tl1 Pt2 54.12(7) . . ?
Pt1 Tl1 Pt5 124.32(9) . . ?
Pt4 Tl1 Pt5 54.20(6) . . ?
Pt3 Tl1 Pt5 173.88(11) . . ?
Pt2 Tl1 Pt5 131.41(10) . . ?
Pt1 Tl1 Pt6 168.22(11) . . ?
Pt4 Tl1 Pt6 53.52(7) . . ?
Pt3 Tl1 Pt6 128.91(9) . . ?
Pt2 Tl1 Pt6 116.47(10) . . ?
Pt5 Tl1 Pt6 53.15(6) . . ?
C3 Pt1 C1 155.9(20) . . ?
C3 Pt1 P1 105.3(13) . . ?
C1 Pt1 P1 97.1(15) . . ?
C3 Pt1 Pt3 50.6(13) . . ?
C1 Pt1 Pt3 107.6(15) . . ?
P1 Pt1 Pt3 155.2(4) . . ?
C3 Pt1 Pt2 109.9(13) . . ?
C1 Pt1 Pt2 48.0(15) . . ?
P1 Pt1 Pt2 144.8(4) . . ?
Pt3 Pt1 Pt2 59.74(8) . . ?
C3 Pt1 Tl1 90.4(12) . . ?
C1 Pt1 Tl1 86.9(15) . . ?
P1 Pt1 Tl1 117.3(4) . . ?
Pt3 Pt1 Tl1 63.60(8) . . ?
Pt2 Pt1 Tl1 64.04(8) . . ?
C1 Pt2 C2 161.1(23) . . ?
C1 Pt2 P2 102.3(18) . . ?
C2 Pt2 P2 96.3(14) . . ?
C1 Pt2 Pt3 111.0(17) . . ?
C2 Pt2 Pt3 50.4(14) . . ?
P2 Pt2 Pt3 146.7(4) . . ?
C1 Pt2 Pt1 51.1(17) . . ?
C2 Pt2 Pt1 110.4(14) . . ?
P2 Pt2 Pt1 153.2(4) . . ?
Pt3 Pt2 Pt1 59.97(8) . . ?
C1 Pt2 Tl1 86.5(16) . . ?
C2 Pt2 Tl1 86.6(13) . . ?
P2 Pt2 Tl1 121.6(4) . . ?
Pt3 Pt2 Tl1 62.52(8) . . ?
Pt1 Pt2 Tl1 60.93(8) . . ?
C3 Pt3 C2 153.4(17) . . ?
C3 Pt3 P3 103.1(12) . . ?
C2 Pt3 P3 102.8(13) . . ?
C3 Pt3 Pt2 105.3(11) . . ?
C2 Pt3 Pt2 48.8(12) . . ?
P3 Pt3 Pt2 151.6(4) . . ?
C3 Pt3 Pt1 45.4(11) . . ?
C2 Pt3 Pt1 109.1(12) . . ?
P3 Pt3 Pt1 148.1(4) . . ?
Pt2 Pt3 Pt1 60.29(8) . . ?
C3 Pt3 Tl1 85.7(11) . . ?
C2 Pt3 Tl1 86.4(12) . . ?
P3 Pt3 Tl1 121.0(3) . . ?
Pt2 Pt3 Tl1 63.36(8) . . ?
Pt1 Pt3 Tl1 61.32(7) . . ?
C4 Pt4 C6 157.0(18) . . ?
C4 Pt4 P4 105.2(14) . . ?
C6 Pt4 P4 97.2(12) . . ?
C4 Pt4 Pt6 109.5(14) . . ?
C6 Pt4 Pt6 47.8(11) . . ?
P4 Pt4 Pt6 145.0(4) . . ?
C4 Pt4 Pt5 49.8(14) . . ?
C6 Pt4 Pt5 107.7(11) . . ?
P4 Pt4 Pt5 155.0(4) . . ?
Pt6 Pt4 Pt5 59.96(8) . . ?
C4 Pt4 Tl1 87.8(13) . . ?
C6 Pt4 Tl1 84.7(11) . . ?
P4 Pt4 Tl1 121.4(3) . . ?
Pt6 Pt4 Tl1 64.83(8) . . ?
Pt5 Pt4 Tl1 63.99(8) . . ?
C5 Pt5 C4 158.3(18) . . ?
C5 Pt5 P5 98.4(13) . . ?
C4 Pt5 P5 103.2(13) . . ?
C5 Pt5 Pt6 52.4(12) . . ?
C4 Pt5 Pt6 105.9(12) . . ?
P5 Pt5 Pt6 150.9(4) . . ?
C5 Pt5 Pt4 112.0(12) . . ?
C4 Pt5 Pt4 46.4(12) . . ?
P5 Pt5 Pt4 149.4(4) . . ?
Pt6 Pt5 Pt4 59.67(8) . . ?
C5 Pt5 Tl1 85.6(13) . . ?
C4 Pt5 Tl1 84.4(12) . . ?
P5 Pt5 Tl1 120.2(3) . . ?
Pt6 Pt5 Tl1 63.91(7) . . ?
Pt4 Pt5 Tl1 61.81(7) . . ?
C6 Pt6 C5 156.9(17) . . ?
C6 Pt6 P6 102.2(11) . . ?
C5 Pt6 P6 100.9(13) . . ?
C6 Pt6 Pt4 48.9(11) . . ?
C5 Pt6 Pt4 108.1(12) . . ?
P6 Pt6 Pt4 151.0(4) . . ?
C6 Pt6 Pt5 109.3(11) . . ?
C5 Pt6 Pt5 47.7(12) . . ?
P6 Pt6 Pt5 148.4(4) . . ?
Pt4 Pt6 Pt5 60.38(8) . . ?
C6 Pt6 Tl1 83.1(11) . . ?
C5 Pt6 Tl1 82.6(12) . . ?
P6 Pt6 Tl1 125.4(4) . . ?
Pt4 Pt6 Tl1 61.65(8) . . ?
Pt5 Pt6 Tl1 62.94(7) . . ?
C121 P1 C111 106.6(21) . . ?
C121 P1 C11 104.4(20) . . ?
C111 P1 C11 102.5(20) . . ?
C121 P1 Pt1 120.6(17) . . ?
C111 P1 Pt1 110.7(14) . . ?
C11 P1 Pt1 110.4(15) . . ?
C14 P2 C211 104.7(21) . . ?
C14 P2 C221 103.8(24) . . ?
C211 P2 C221 106.7(20) . . ?
C14 P2 Pt2 113.8(17) . . ?
C211 P2 Pt2 114.8(15) . . ?
C221 P2 Pt2 112.2(17) . . ?
C321 P3 C17 105.9(17) . . ?
C321 P3 C311 107.2(18) . . ?
C17 P3 C311 104.2(19) . . ?
C321 P3 Pt3 111.3(11) . . ?
C17 P3 Pt3 112.5(14) . . ?
C311 P3 Pt3 115.1(14) . . ?
C421 P4 C411 102.1(16) . . ?
C421 P4 C19 105.1(19) . . ?
C411 P4 C19 101.5(17) . . ?
C421 P4 Pt4 113.6(14) . . ?
C411 P4 Pt4 116.5(11) . . ?
C19 P4 Pt4 116.2(15) . . ?
C511 P5 C13 102.6(24) . . ?
C511 P5 C521 98.0(16) . . ?
C13 P5 C521 104.7(22) . . ?
C511 P5 Pt5 117.2(15) . . ?
C13 P5 Pt5 114.0(17) . . ?
C521 P5 Pt5 117.9(14) . . ?
C611 P6 C621 101.3(16) . . ?
C611 P6 C16 108.4(21) . . ?
C621 P6 C16 104.9(17) . . ?
C611 P6 Pt6 112.2(14) . . ?
C621 P6 Pt6 116.9(14) . . ?
C16 P6 Pt6 112.3(15) . . ?
O1 C1 Pt2 143.0(52) . . ?
O1 C1 Pt1 132.7(50) . . ?
Pt2 C1 Pt1 80.9(17) . . ?
O2 C2 Pt2 145.0(44) . . ?
O2 C2 Pt3 132.2(41) . . ?
Pt2 C2 Pt3 80.7(16) . . ?
O3 C3 Pt1 148.3(37) . . ?
O3 C3 Pt3 125.9(34) . . ?
Pt1 C3 Pt3 84.0(16) . . ?
O4 C4 Pt4 139.1(40) . . ?
O4 C4 Pt5 135.4(38) . . ?
Pt4 C4 Pt5 83.8(17) . . ?
O5 C5 Pt5 147.7(39) . . ?
O5 C5 Pt6 132.3(38) . . ?
Pt5 C5 Pt6 79.8(15) . . ?
O6 C6 Pt6 136.8(35) . . ?
O6 C6 Pt4 139.5(35) . . ?
Pt6 C6 Pt4 83.3(12) . . ?
C12 C11 P1 110.4(29) . . ?
C11 C12 C13 112.9(29) . . ?
C12 C13 P5 116.1(34) . . ?
C15 C14 P2 111.8(31) . . ?
C16 C15 C14 114.7(27) . . ?
C15 C16 P6 112.0(27) . . ?
C18 C17 P3 116.0(31) . . ?
C19 C18 C17 114.4(28) . . ?
C18 C19 P4 110.7(28) . . ?
C112 C111 C116 120.0 . . ?
C112 C111 P1 122.7(31) . . ?
C116 C111 P1 117.2(31) . . ?
C113 C112 C111 120.0 . . ?
C112 C113 C114 120.0 . . ?
C115 C114 C113 120.0 . . ?
C116 C115 C114 120.0 . . ?
C115 C116 C111 120.0 . . ?
C122 C121 C126 120.0 . . ?
C122 C121 P1 117.1(31) . . ?
C126 C121 P1 122.9(31) . . ?
C121 C122 C123 120.0 . . ?
C124 C123 C122 120.0 . . ?
C123 C124 C125 120.0 . . ?
C126 C125 C124 120.0 . . ?
C125 C126 C121 120.0 . . ?
C212 C211 C216 120.0 . . ?
C212 C211 P2 115.4(27) . . ?
C216 C211 P2 124.4(27) . . ?
C211 C212 C213 120.0 . . ?
C214 C213 C212 120.0 . . ?
C213 C214 C215 120.0 . . ?
C214 C215 C216 120.0 . . ?
C215 C216 C211 120.0 . . ?
C222 C221 C226 120.0 . . ?
C222 C221 P2 127.5(39) . . ?
C226 C221 P2 112.4(39) . . ?
C221 C222 C223 120.0 . . ?
C224 C223 C222 120.0 . . ?
C223 C224 C225 120.0 . . ?
C226 C225 C224 120.0 . . ?
C225 C226 C221 120.0 . . ?
C312 C311 C316 120.0 . . ?
C312 C311 P3 119.7(29) . . ?
C316 C311 P3 120.2(29) . . ?
C313 C312 C311 120.0 . . ?
C312 C313 C314 120.0 . . ?
C313 C314 C315 120.0 . . ?
C316 C315 C314 120.0 . . ?
C315 C316 C311 120.0 . . ?
C322 C321 C326 120.0 . . ?
C322 C321 P3 118.3(19) . . ?
C326 C321 P3 121.6(19) . . ?
C323 C322 C321 120.0 . . ?
C324 C323 C322 120.0 . . ?
C323 C324 C325 120.0 . . ?
C324 C325 C326 120.0 . . ?
C325 C326 C321 120.0 . . ?
C412 C411 C416 120.0 . . ?
C412 C411 P4 116.2(21) . . ?
C416 C411 P4 123.7(21) . . ?
C413 C412 C411 120.0 . . ?
C412 C413 C414 120.0 . . ?
C413 C414 C415 120.0 . . ?
C416 C415 C414 120.0 . . ?
C415 C416 C411 120.0 . . ?
C422 C421 C426 120.0 . . ?
C422 C421 P4 120.3(23) . . ?
C426 C421 P4 119.6(23) . . ?
C423 C422 C421 120.0 . . ?
C422 C423 C424 120.0 . . ?
C425 C424 C423 120.0 . . ?
C424 C425 C426 120.0 . . ?
C425 C426 C421 120.0 . . ?
C512 C511 C516 120.0 . . ?
C512 C511 P5 117.8(28) . . ?
C516 C511 P5 122.2(28) . . ?
C511 C512 C513 120.0 . . ?
C514 C513 C512 120.0 . . ?
C513 C514 C515 120.0 . . ?
C516 C515 C514 120.0 . . ?
C515 C516 C511 120.0 . . ?
C522 C521 C526 120.0 . . ?
C522 C521 P5 124.9(26) . . ?
C526 C521 P5 115.1(26) . . ?
C523 C522 C521 120.0 . . ?
C524 C523 C522 120.0 . . ?
C523 C524 C525 120.0 . . ?
C524 C525 C526 120.0 . . ?
C525 C526 C521 120.0 . . ?
C612 C611 C616 120.0 . . ?
C612 C611 P6 119.7(24) . . ?
C616 C611 P6 120.2(24) . . ?
C613 C612 C611 120.0 . . ?
C614 C613 C612 120.0 . . ?
C613 C614 C615 120.0 . . ?
C616 C615 C614 120.0 . . ?
C615 C616 C611 120.0 . . ?
C622 C621 C626 120.0 . . ?
C622 C621 P6 116.5(22) . . ?
C626 C621 P6 123.5(22) . . ?
C623 C622 C621 120.0 . . ?
C622 C623 C624 120.0 . . ?
C623 C624 C625 120.0 . . ?
C626 C625 C624 120.0 . . ?
C625 C626 C621 120.0 . . ?
C21 B1 C31 107.5(14) . . ?
C21 B1 C41 110.8(15) . . ?
C31 B1 C41 110.7(15) . . ?
C21 B1 C51 109.9(15) . . ?
C31 B1 C51 109.6(15) . . ?
C41 B1 C51 108.2(14) . . ?
C22 C21 C26 120.0 . . ?
C22 C21 B1 125.0(23) . . ?
C26 C21 B1 114.4(23) . . ?
C23 C22 C21 120.0 . . ?
C22 C23 C24 120.0 . . ?
C25 C24 C23 120.0 . . ?
C24 C25 C26 120.0 . . ?
C25 C26 C21 120.0 . . ?
C32 C31 C36 120.0 . . ?
C32 C31 B1 119.5(25) . . ?
C36 C31 B1 118.9(25) . . ?
C33 C32 C31 120.0 . . ?
C32 C33 C34 120.0 . . ?
C33 C34 C35 120.0 . . ?
C36 C35 C34 120.0 . . ?
C35 C36 C31 120.0 . . ?
C42 C41 C46 120.0 . . ?
C42 C41 B1 119.9(23) . . ?
C46 C41 B1 119.7(23) . . ?
C43 C42 C41 120.0 . . ?
C42 C43 C44 120.0 . . ?
C45 C44 C43 120.0 . . ?
C46 C45 C44 120.0 . . ?
C45 C46 C41 120.0 . . ?
C52 C51 C56 120.0 . . ?
C52 C51 B1 121.9(27) . . ?
C56 C51 B1 116.9(26) . . ?
C51 C52 C53 120.0 . . ?
C54 C53 C52 120.0 . . ?
C53 C54 C55 120.0 . . ?
C54 C55 C56 120.0 . . ?
C55 C56 C51 120.0 . . ?
Cl1 C10 Cl2 118.2(46) . . ?
Cl4 C20 Cl3 119.0(47) . . ?

loop_
_geom_bond_atom_site_label_1
_geom_bond_atom_site_label_2
_geom_bond_distance
_geom_bond_site_symmetry_2
_geom_bond_publ_flag
Tl1 Pt1 2.860(3) . ?
Tl1 Pt4 2.909(3) . ?
Tl1 Pt3 2.920(3) . ?
Tl1 Pt2 2.942(3) . ?
Tl1 Pt5 2.967(3) . ?
Tl1 Pt6 2.992(3) . ?
Pt1 C3 1.91(4) . ?
Pt1 C1 2.11(6) . ?
Pt1 P1 2.23(2) . ?
Pt1 Pt3 2.673(3) . ?
Pt1 Pt2 2.682(3) . ?
Pt2 C1 2.02(5) . ?
Pt2 C2 2.03(4) . ?
Pt2 P2 2.25(2) . ?
Pt2 Pt3 2.667(3) . ?
Pt3 C3 2.08(4) . ?
Pt3 C2 2.08(5) . ?
Pt3 P3 2.248(12) . ?
Pt4 C4 1.95(4) . ?
Pt4 C6 2.02(4) . ?
Pt4 P4 2.253(13) . ?
Pt4 Pt6 2.658(3) . ?
Pt4 Pt5 2.677(3) . ?
Pt5 C5 2.00(4) . ?
Pt5 C4 2.06(5) . ?
Pt5 P5 2.270(13) . ?
Pt5 Pt6 2.666(3) . ?
Pt6 C6 1.98(4) . ?
Pt6 C5 2.15(4) . ?
Pt6 P6 2.253(14) . ?
P1 C121 1.78(4) . ?
P1 C111 1.83(3) . ?
P1 C11 1.84(4) . ?
P2 C14 1.80(4) . ?
P2 C211 1.88(3) . ?
P2 C221 1.91(4) . ?
P3 C321 1.82(2) . ?
P3 C17 1.83(4) . ?
P3 C311 1.83(3) . ?
P4 C421 1.74(3) . ?
P4 C411 1.85(3) . ?
P4 C19 1.88(4) . ?
P5 C511 1.75(3) . ?
P5 C13 1.78(4) . ?
P5 C521 1.79(3) . ?
P6 C611 1.78(3) . ?
P6 C621 1.77(3) . ?
P6 C16 1.86(4) . ?
C1 O1 1.22(3) . ?
C2 O2 1.23(3) . ?
C3 O3 1.24(3) . ?
C4 O4 1.23(3) . ?
C5 O5 1.22(3) . ?
C6 O6 1.23(3) . ?
C11 C12 1.54(3) . ?
C12 C13 1.54(3) . ?
C14 C15 1.54(3) . ?
C15 C16 1.52(3) . ?
C17 C18 1.53(3) . ?
C18 C19 1.52(3) . ?
C111 C112 1.39 . ?
C111 C116 1.39 . ?
C112 C113 1.39 . ?
C113 C114 1.39 . ?
C114 C115 1.39 . ?
C115 C116 1.39 . ?
C121 C122 1.39 . ?
C121 C126 1.39 . ?
C122 C123 1.39 . ?
C123 C124 1.39 . ?
C124 C125 1.39 . ?
C125 C126 1.39 . ?
C211 C212 1.39 . ?
C211 C216 1.39 . ?
C212 C213 1.39 . ?
C213 C214 1.39 . ?
C214 C215 1.39 . ?
C215 C216 1.39 . ?
C221 C222 1.39 . ?
C221 C226 1.39 . ?
C222 C223 1.39 . ?
C223 C224 1.39 . ?
C224 C225 1.39 . ?
C225 C226 1.39 . ?
C311 C312 1.39 . ?
C311 C316 1.39 . ?
C312 C313 1.39 . ?
C313 C314 1.39 . ?
C314 C315 1.39 . ?
C315 C316 1.39 . ?
C321 C322 1.39 . ?
C321 C326 1.39 . ?
C322 C323 1.39 . ?
C323 C324 1.39 . ?
C324 C325 1.39 . ?
C325 C326 1.39 . ?
C411 C412 1.39 . ?
C411 C416 1.39 . ?
C412 C413 1.39 . ?
C413 C414 1.39 . ?
C414 C415 1.39 . ?
C415 C416 1.39 . ?
C421 C422 1.39 . ?
C421 C426 1.39 . ?
C422 C423 1.39 . ?
C423 C424 1.39 . ?
C424 C425 1.39 . ?
C425 C426 1.39 . ?
C511 C512 1.39 . ?
C511 C516 1.39 . ?
C512 C513 1.39 . ?
C513 C514 1.39 . ?
C514 C515 1.39 . ?
C515 C516 1.39 . ?
C521 C522 1.39 . ?
C521 C526 1.39 . ?
C522 C523 1.39 . ?
C523 C524 1.39 . ?
C524 C525 1.39 . ?
C525 C526 1.39 . ?
C611 C612 1.39 . ?
C611 C616 1.39 . ?
C612 C613 1.39 . ?
C613 C614 1.39 . ?
C614 C615 1.39 . ?
C615 C616 1.39 . ?
C621 C622 1.39 . ?
C621 C626 1.39 . ?
C622 C623 1.39 . ?
C623 C624 1.39 . ?
C624 C625 1.39 . ?
C625 C626 1.39 . ?
B1 C21 1.69(2) . ?
B1 C31 1.70(2) . ?
B1 C41 1.70(2) . ?
B1 C51 1.71(2) . ?
C21 C22 1.39 . ?
C21 C26 1.39 . ?
C22 C23 1.39 . ?
C23 C24 1.39 . ?
C24 C25 1.39 . ?
C25 C26 1.39 . ?
C31 C32 1.39 . ?
C31 C36 1.39 . ?
C32 C33 1.39 . ?
C33 C34 1.39 . ?
C34 C35 1.39 . ?
C35 C36 1.39 . ?
C41 C42 1.39 . ?
C41 C46 1.39 . ?
C42 C43 1.39 . ?
C43 C44 1.39 . ?
C44 C45 1.39 . ?
C45 C46 1.39 . ?
C51 C52 1.39 . ?
C51 C56 1.39 . ?
C52 C53 1.39 . ?
C53 C54 1.39 . ?
C54 C55 1.39 . ?
C55 C56 1.39 . ?
C10 Cl1 1.62(4) . ?
C10 Cl2 1.62(4) . ?
C20 Cl4 1.61(4) . ?
C20 Cl3 1.61(4) . ?

loop_
_geom_torsion_atom_site_label_1
_geom_torsion_atom_site_label_2
_geom_torsion_atom_site_label_3
_geom_torsion_atom_site_label_4
_geom_torsion
_geom_torsion_site_symmetry_1
_geom_torsion_site_symmetry_2
_geom_torsion_site_symmetry_3
_geom_torsion_site_symmetry_4
_geom_torsion_publ_flag
Pt4 Tl1 Pt1 C3 56.0(13) . . . . ?
Pt3 Tl1 Pt1 C3 -44.6(13) . . . . ?
Pt2 Tl1 Pt1 C3 -112.0(13) . . . . ?
Pt5 Tl1 Pt1 C3 128.0(13) . . . . ?
Pt6 Tl1 Pt1 C3 -158.4(13) . . . . ?
Pt4 Tl1 Pt1 C1 -147.9(15) . . . . ?
Pt3 Tl1 Pt1 C1 111.4(15) . . . . ?
Pt2 Tl1 Pt1 C1 44.0(15) . . . . ?
Pt5 Tl1 Pt1 C1 -76.0(15) . . . . ?
Pt6 Tl1 Pt1 C1 -2.4(16) . . . . ?
Pt4 Tl1 Pt1 P1 -51.5(5) . . . . ?
Pt3 Tl1 Pt1 P1 -152.2(5) . . . . ?
Pt2 Tl1 Pt1 P1 140.4(5) . . . . ?
Pt5 Tl1 Pt1 P1 20.4(5) . . . . ?
Pt6 Tl1 Pt1 P1 94.0(7) . . . . ?
Pt4 Tl1 Pt1 Pt3 100.62(14) . . . . ?
Pt3 Tl1 Pt1 Pt3 0.0 . . . . ?
Pt2 Tl1 Pt1 Pt3 -67.42(8) . . . . ?
Pt5 Tl1 Pt1 Pt3 172.60(13) . . . . ?
Pt6 Tl1 Pt1 Pt3 -113.8(5) . . . . ?
Pt4 Tl1 Pt1 Pt2 168.04(14) . . . . ?
Pt3 Tl1 Pt1 Pt2 67.42(8) . . . . ?
Pt2 Tl1 Pt1 Pt2 0.0 . . . . ?
Pt5 Tl1 Pt1 Pt2 -119.98(13) . . . . ?
Pt6 Tl1 Pt1 Pt2 -46.4(5) . . . . ?
C3 Pt1 Pt2 C1 -168.7(25) . . . . ?
C1 Pt1 Pt2 C1 0.000(5) . . . . ?
P1 Pt1 Pt2 C1 9.6(22) . . . . ?
Pt3 Pt1 Pt2 C1 -175.8(21) . . . . ?
Tl1 Pt1 Pt2 C1 110.9(21) . . . . ?
C3 Pt1 Pt2 C2 6.5(19) . . . . ?
C1 Pt1 Pt2 C2 175.2(25) . . . . ?
P1 Pt1 Pt2 C2 -175.2(15) . . . . ?
Pt3 Pt1 Pt2 C2 -0.6(13) . . . . ?
Tl1 Pt1 Pt2 C2 -73.9(13) . . . . ?
C3 Pt1 Pt2 P2 -176.3(15) . . . . ?
C1 Pt1 Pt2 P2 -7.6(23) . . . . ?
P1 Pt1 Pt2 P2 2.0(11) . . . . ?
Pt3 Pt1 Pt2 P2 176.5(9) . . . . ?
Tl1 Pt1 Pt2 P2 103.3(8) . . . . ?
C3 Pt1 Pt2 Pt3 7.1(13) . . . . ?
C1 Pt1 Pt2 Pt3 175.8(21) . . . . ?
P1 Pt1 Pt2 Pt3 -174.5(6) . . . . ?
Pt3 Pt1 Pt2 Pt3 0.0 . . . . ?
Tl1 Pt1 Pt2 Pt3 -73.23(8) . . . . ?
C3 Pt1 Pt2 Tl1 80.4(13) . . . . ?
C1 Pt1 Pt2 Tl1 -110.9(21) . . . . ?
P1 Pt1 Pt2 Tl1 -101.3(6) . . . . ?
Pt3 Pt1 Pt2 Tl1 73.23(8) . . . . ?
Tl1 Pt1 Pt2 Tl1 0.0 . . . . ?
Pt1 Tl1 Pt2 C1 -46.8(18) . . . . ?
Pt4 Tl1 Pt2 C1 167.6(18) . . . . ?
Pt3 Tl1 Pt2 C1 -115.9(18) . . . . ?
Pt5 Tl1 Pt2 C1 60.7(18) . . . . ?
Pt6 Tl1 Pt2 C1 123.7(18) . . . . ?
Pt1 Tl1 Pt2 C2 115.6(14) . . . . ?
Pt4 Tl1 Pt2 C2 -30.1(14) . . . . ?
Pt3 Tl1 Pt2 C2 46.5(14) . . . . ?
Pt5 Tl1 Pt2 C2 -136.9(14) . . . . ?
Pt6 Tl1 Pt2 C2 -73.9(14) . . . . ?
Pt1 Tl1 Pt2 P2 -149.0(4) . . . . ?
Pt4 Tl1 Pt2 P2 65.3(6) . . . . ?
Pt3 Tl1 Pt2 P2 141.8(4) . . . . ?
Pt5 Tl1 Pt2 P2 -41.5(4) . . . . ?
Pt6 Tl1 Pt2 P2 21.5(4) . . . . ?
Pt1 Tl1 Pt2 Pt3 69.13(9) . . . . ?
Pt4 Tl1 Pt2 Pt3 -76.6(4) . . . . ?
Pt3 Tl1 Pt2 Pt3 0.0 . . . . ?
Pt5 Tl1 Pt2 Pt3 176.63(14) . . . . ?
Pt6 Tl1 Pt2 Pt3 -120.38(11) . . . . ?
Pt1 Tl1 Pt2 Pt1 0.0 . . . . ?
Pt4 Tl1 Pt2 Pt1 -145.7(4) . . . . ?
Pt3 Tl1 Pt2 Pt1 -69.13(9) . . . . ?
Pt5 Tl1 Pt2 Pt1 107.50(13) . . . . ?
Pt6 Tl1 Pt2 Pt1 170.49(11) . . . . ?
C1 Pt2 Pt3 C3 -2.9(21) . . . . ?
C2 Pt2 Pt3 C3 172.8(20) . . . . ?
P2 Pt2 Pt3 C3 176.4(13) . . . . ?
Pt1 Pt2 Pt3 C3 -6.4(12) . . . . ?
Tl1 Pt2 Pt3 C3 -77.0(12) . . . . ?
C1 Pt2 Pt3 C2 -175.8(24) . . . . ?
C2 Pt2 Pt3 C2 0.000(3) . . . . ?
P2 Pt2 Pt3 C2 3.6(18) . . . . ?
Pt1 Pt2 Pt3 C2 -179.2(16) . . . . ?
Tl1 Pt2 Pt3 C2 110.1(16) . . . . ?
C1 Pt2 Pt3 P3 -179.5(19) . . . . ?
C2 Pt2 Pt3 P3 -3.7(17) . . . . ?
P2 Pt2 Pt3 P3 -0.1(10) . . . . ?
Pt1 Pt2 Pt3 P3 177.0(7) . . . . ?
Tl1 Pt2 Pt3 P3 106.4(7) . . . . ?
C1 Pt2 Pt3 Pt1 3.5(18) . . . . ?
C2 Pt2 Pt3 Pt1 179.2(16) . . . . ?
P2 Pt2 Pt3 Pt1 -177.2(7) . . . . ?
Pt1 Pt2 Pt3 Pt1 0.0 . . . . ?
Tl1 Pt2 Pt3 Pt1 -70.62(8) . . . . ?
C1 Pt2 Pt3 Tl1 74.1(18) . . . . ?
C2 Pt2 Pt3 Tl1 -110.1(16) . . . . ?
P2 Pt2 Pt3 Tl1 -106.5(7) . . . . ?
Pt1 Pt2 Pt3 Tl1 70.62(8) . . . . ?
Tl1 Pt2 Pt3 Tl1 0.0 . . . . ?
C3 Pt1 Pt3 C3 0.000(2) . . . . ?
C1 Pt1 Pt3 C3 168.1(23) . . . . ?
P1 Pt1 Pt3 C3 -16.2(18) . . . . ?
Pt2 Pt1 Pt3 C3 171.3(16) . . . . ?
Tl1 Pt1 Pt3 C3 -114.7(16) . . . . ?
C3 Pt1 Pt3 C2 -170.7(21) . . . . ?
C1 Pt1 Pt3 C2 -2.6(21) . . . . ?
P1 Pt1 Pt3 C2 173.1(16) . . . . ?
Pt2 Pt1 Pt3 C2 0.6(13) . . . . ?
Tl1 Pt1 Pt3 C2 74.6(13) . . . . ?
C3 Pt1 Pt3 P3 11.4(17) . . . . ?
C1 Pt1 Pt3 P3 179.4(17) . . . . ?
P1 Pt1 Pt3 P3 -4.9(11) . . . . ?
Pt2 Pt1 Pt3 P3 -177.3(6) . . . . ?
Tl1 Pt1 Pt3 P3 -103.4(6) . . . . ?
C3 Pt1 Pt3 Pt2 -171.3(16) . . . . ?
C1 Pt1 Pt3 Pt2 -3.2(17) . . . . ?
P1 Pt1 Pt3 Pt2 172.5(9) . . . . ?
Pt2 Pt1 Pt3 Pt2 0.0 . . . . ?
Tl1 Pt1 Pt3 Pt2 73.96(9) . . . . ?
C3 Pt1 Pt3 Tl1 114.7(16) . . . . ?
C1 Pt1 Pt3 Tl1 -77.2(17) . . . . ?
P1 Pt1 Pt3 Tl1 98.5(9) . . . . ?
Pt2 Pt1 Pt3 Tl1 -73.96(9) . . . . ?
Tl1 Pt1 Pt3 Tl1 0.0 . . . . ?
Pt1 Tl1 Pt3 C3 40.4(12) . . . . ?
Pt4 Tl1 Pt3 C3 -87.2(12) . . . . ?
Pt2 Tl1 Pt3 C3 109.5(12) . . . . ?
Pt5 Tl1 Pt3 C3 -46.0(15) . . . . ?
Pt6 Tl1 Pt3 C3 -153.4(12) . . . . ?
Pt1 Tl1 Pt3 C2 -114.1(12) . . . . ?
Pt4 Tl1 Pt3 C2 118.2(12) . . . . ?
Pt2 Tl1 Pt3 C2 -45.1(12) . . . . ?
Pt5 Tl1 Pt3 C2 159.4(15) . . . . ?
Pt6 Tl1 Pt3 C2 52.0(12) . . . . ?
Pt1 Tl1 Pt3 P3 143.1(4) . . . . ?
Pt4 Tl1 Pt3 P3 15.5(5) . . . . ?
Pt2 Tl1 Pt3 P3 -147.8(4) . . . . ?
Pt5 Tl1 Pt3 P3 56.7(10) . . . . ?
Pt6 Tl1 Pt3 P3 -50.7(5) . . . . ?
Pt1 Tl1 Pt3 Pt2 -69.05(9) . . . . ?
Pt4 Tl1 Pt3 Pt2 163.27(12) . . . . ?
Pt2 Tl1 Pt3 Pt2 0.0 . . . . ?
Pt5 Tl1 Pt3 Pt2 -155.5(9) . . . . ?
Pt6 Tl1 Pt3 Pt2 97.07(13) . . . . ?
Pt1 Tl1 Pt3 Pt1 0.0 . . . . ?
Pt4 Tl1 Pt3 Pt1 -127.69(13) . . . . ?
Pt2 Tl1 Pt3 Pt1 69.05(9) . . . . ?
Pt5 Tl1 Pt3 Pt1 -86.5(9) . . . . ?
Pt6 Tl1 Pt3 Pt1 166.11(14) . . . . ?
Pt1 Tl1 Pt4 C4 58.9(14) . . . . ?
Pt3 Tl1 Pt4 C4 129.5(14) . . . . ?
Pt2 Tl1 Pt4 C4 -163.3(14) . . . . ?
Pt5 Tl1 Pt4 C4 -45.5(14) . . . . ?
Pt6 Tl1 Pt4 C4 -112.8(14) . . . . ?
Pt1 Tl1 Pt4 C6 -142.9(11) . . . . ?
Pt3 Tl1 Pt4 C6 -72.3(11) . . . . ?
Pt2 Tl1 Pt4 C6 -5.0(12) . . . . ?
Pt5 Tl1 Pt4 C6 112.7(11) . . . . ?
Pt6 Tl1 Pt4 C6 45.4(11) . . . . ?
Pt1 Tl1 Pt4 P4 -47.6(4) . . . . ?
Pt3 Tl1 Pt4 P4 23.0(4) . . . . ?
Pt2 Tl1 Pt4 P4 90.2(6) . . . . ?
Pt5 Tl1 Pt4 P4 -152.1(4) . . . . ?
Pt6 Tl1 Pt4 P4 140.6(4) . . . . ?
Pt1 Tl1 Pt4 Pt6 171.74(14) . . . . ?
Pt3 Tl1 Pt4 Pt6 -117.69(11) . . . . ?
Pt2 Tl1 Pt4 Pt6 -50.4(4) . . . . ?
Pt5 Tl1 Pt4 Pt6 67.28(8) . . . . ?
Pt6 Tl1 Pt4 Pt6 0.0 . . . . ?
Pt1 Tl1 Pt4 Pt5 104.46(14) . . . . ?
Pt3 Tl1 Pt4 Pt5 175.03(12) . . . . ?
Pt2 Tl1 Pt4 Pt5 -117.7(4) . . . . ?
Pt5 Tl1 Pt4 Pt5 0.0 . . . . ?
Pt6 Tl1 Pt4 Pt5 -67.28(8) . . . . ?
C4 Pt4 Pt5 C5 -177.2(22) . . . . ?
C6 Pt4 Pt5 C5 -2.9(18) . . . . ?
P4 Pt4 Pt5 C5 -179.2(16) . . . . ?
Pt6 Pt4 Pt5 C5 -2.8(14) . . . . ?
Tl1 Pt4 Pt5 C5 71.9(14) . . . . ?
C4 Pt4 Pt5 C4 0.000(2) . . . . ?
C6 Pt4 Pt5 C4 174.4(21) . . . . ?
P4 Pt4 Pt5 C4 -2.0(19) . . . . ?
Pt6 Pt4 Pt5 C4 174.4(18) . . . . ?
Tl1 Pt4 Pt5 C4 -110.9(18) . . . . ?
C4 Pt4 Pt5 P5 8.5(19) . . . . ?
C6 Pt4 Pt5 P5 -177.1(13) . . . . ?
P4 Pt4 Pt5 P5 6.5(11) . . . . ?
Pt6 Pt4 Pt5 P5 -177.1(7) . . . . ?
Tl1 Pt4 Pt5 P5 -102.4(7) . . . . ?
C4 Pt4 Pt5 Pt6 -174.4(18) . . . . ?
C6 Pt4 Pt5 Pt6 -0.1(11) . . . . ?
P4 Pt4 Pt5 Pt6 -176.4(8) . . . . ?
Pt6 Pt4 Pt5 Pt6 0.0 . . . . ?
Tl1 Pt4 Pt5 Pt6 74.66(8) . . . . ?
C4 Pt4 Pt5 Tl1 110.9(18) . . . . ?
C6 Pt4 Pt5 Tl1 -74.7(11) . . . . ?
P4 Pt4 Pt5 Tl1 108.9(8) . . . . ?
Pt6 Pt4 Pt5 Tl1 -74.66(8) . . . . ?
Tl1 Pt4 Pt5 Tl1 0.0 . . . . ?
Pt1 Tl1 Pt5 C5 115.9(13) . . . . ?
Pt4 Tl1 Pt5 C5 -117.9(13) . . . . ?
Pt3 Tl1 Pt5 C5 -161.9(15) . . . . ?
Pt2 Tl1 Pt5 C5 44.7(13) . . . . ?
Pt6 Tl1 Pt5 C5 -50.0(13) . . . . ?
Pt1 Tl1 Pt5 C4 -83.4(13) . . . . ?
Pt4 Tl1 Pt5 C4 42.8(13) . . . . ?
Pt3 Tl1 Pt5 C4 -1.1(16) . . . . ?
Pt2 Tl1 Pt5 C4 -154.5(13) . . . . ?
Pt6 Tl1 Pt5 C4 110.8(13) . . . . ?
Pt1 Tl1 Pt5 P5 18.7(5) . . . . ?
Pt4 Tl1 Pt5 P5 144.9(5) . . . . ?
Pt3 Tl1 Pt5 P5 100.9(10) . . . . ?
Pt2 Tl1 Pt5 P5 -52.5(5) . . . . ?
Pt6 Tl1 Pt5 P5 -147.2(5) . . . . ?
Pt1 Tl1 Pt5 Pt6 165.84(13) . . . . ?
Pt4 Tl1 Pt5 Pt6 -67.94(8) . . . . ?
Pt3 Tl1 Pt5 Pt6 -111.9(9) . . . . ?
Pt2 Tl1 Pt5 Pt6 94.69(13) . . . . ?
Pt6 Tl1 Pt5 Pt6 0.0 . . . . ?
Pt1 Tl1 Pt5 Pt4 -126.22(13) . . . . ?
Pt4 Tl1 Pt5 Pt4 0.0 . . . . ?
Pt3 Tl1 Pt5 Pt4 -43.9(9) . . . . ?
Pt2 Tl1 Pt5 Pt4 162.63(14) . . . . ?
Pt6 Tl1 Pt5 Pt4 67.94(8) . . . . ?
C4 Pt4 Pt6 C6 -175.4(20) . . . . ?
C6 Pt4 Pt6 C6 0.000(1) . . . . ?
P4 Pt4 Pt6 C6 -2.6(15) . . . . ?
Pt5 Pt4 Pt6 C6 -179.9(14) . . . . ?
Tl1 Pt4 Pt6 C6 106.8(14) . . . . ?
C4 Pt4 Pt6 C5 7.1(19) . . . . ?
C6 Pt4 Pt6 C5 -177.5(19) . . . . ?
P4 Pt4 Pt6 C5 179.9(14) . . . . ?
Pt5 Pt4 Pt6 C5 2.6(13) . . . . ?
Tl1 Pt4 Pt6 C5 -70.7(13) . . . . ?
C4 Pt4 Pt6 P6 -169.7(16) . . . . ?
C6 Pt4 Pt6 P6 5.7(16) . . . . ?
P4 Pt4 Pt6 P6 3.1(10) . . . . ?
Pt5 Pt4 Pt6 P6 -174.2(8) . . . . ?
Tl1 Pt4 Pt6 P6 112.5(8) . . . . ?
C4 Pt4 Pt6 Pt5 4.5(14) . . . . ?
C6 Pt4 Pt6 Pt5 179.9(14) . . . . ?
P4 Pt4 Pt6 Pt5 177.3(6) . . . . ?
Pt5 Pt4 Pt6 Pt5 0.0 . . . . ?
Tl1 Pt4 Pt6 Pt5 -73.27(8) . . . . ?
C4 Pt4 Pt6 Tl1 77.8(14) . . . . ?
C6 Pt4 Pt6 Tl1 -106.8(14) . . . . ?
P4 Pt4 Pt6 Tl1 -109.4(6) . . . . ?
Pt5 Pt4 Pt6 Tl1 73.27(8) . . . . ?
Tl1 Pt4 Pt6 Tl1 0.0 . . . . ?
C5 Pt5 Pt6 C6 176.8(20) . . . . ?
C4 Pt5 Pt6 C6 -4.1(17) . . . . ?
P5 Pt5 Pt6 C6 177.0(13) . . . . ?
Pt4 Pt5 Pt6 C6 0.1(11) . . . . ?
Tl1 Pt5 Pt6 C6 71.2(11) . . . . ?
C5 Pt5 Pt6 C5 0.000(3) . . . . ?
C4 Pt5 Pt6 C5 179.1(21) . . . . ?
P5 Pt5 Pt6 C5 0.2(17) . . . . ?
Pt4 Pt5 Pt6 C5 -176.7(16) . . . . ?
Tl1 Pt5 Pt6 C5 -105.6(16) . . . . ?
C5 Pt5 Pt6 P6 -8.6(17) . . . . ?
C4 Pt5 Pt6 P6 170.5(15) . . . . ?
P5 Pt5 Pt6 P6 -8.4(10) . . . . ?
Pt4 Pt5 Pt6 P6 174.6(7) . . . . ?
Tl1 Pt5 Pt6 P6 -114.2(7) . . . . ?
C5 Pt5 Pt6 Pt4 176.7(16) . . . . ?
C4 Pt5 Pt6 Pt4 -4.2(13) . . . . ?
P5 Pt5 Pt6 Pt4 177.0(7) . . . . ?
Pt4 Pt5 Pt6 Pt4 0.0 . . . . ?
Tl1 Pt5 Pt6 Pt4 71.16(8) . . . . ?
C5 Pt5 Pt6 Tl1 105.6(16) . . . . ?
C4 Pt5 Pt6 Tl1 -75.3(13) . . . . ?
P5 Pt5 Pt6 Tl1 105.8(7) . . . . ?
Pt4 Pt5 Pt6 Tl1 -71.16(8) . . . . ?
Tl1 Pt5 Pt6 Tl1 0.0 . . . . ?
Pt1 Tl1 Pt6 C6 162.3(12) . . . . ?
Pt4 Tl1 Pt6 C6 -46.6(11) . . . . ?
Pt3 Tl1 Pt6 C6 56.9(11) . . . . ?
Pt2 Tl1 Pt6 C6 120.8(11) . . . . ?
Pt5 Tl1 Pt6 C6 -115.8(11) . . . . ?
Pt1 Tl1 Pt6 C5 -35.9(13) . . . . ?
Pt4 Tl1 Pt6 C5 115.2(12) . . . . ?
Pt3 Tl1 Pt6 C5 -141.3(12) . . . . ?
Pt2 Tl1 Pt6 C5 -77.4(12) . . . . ?
Pt5 Tl1 Pt6 C5 46.0(12) . . . . ?
Pt1 Tl1 Pt6 P6 62.2(7) . . . . ?
Pt4 Tl1 Pt6 P6 -146.7(5) . . . . ?
Pt3 Tl1 Pt6 P6 -43.2(5) . . . . ?
Pt2 Tl1 Pt6 P6 20.7(5) . . . . ?
Pt5 Tl1 Pt6 P6 144.1(5) . . . . ?
Pt1 Tl1 Pt6 Pt4 -151.0(5) . . . . ?
Pt4 Tl1 Pt6 Pt4 0.0 . . . . ?
Pt3 Tl1 Pt6 Pt4 103.49(13) . . . . ?
Pt2 Tl1 Pt6 Pt4 167.42(11) . . . . ?
Pt5 Tl1 Pt6 Pt4 -69.20(8) . . . . ?
Pt1 Tl1 Pt6 Pt5 -81.8(5) . . . . ?
Pt4 Tl1 Pt6 Pt5 69.20(8) . . . . ?
Pt3 Tl1 Pt6 Pt5 172.70(14) . . . . ?
Pt2 Tl1 Pt6 Pt5 -123.38(11) . . . . ?
Pt5 Tl1 Pt6 Pt5 0.0 . . . . ?
C3 Pt1 P1 C121 -28.3(21) . . . . ?
C1 Pt1 P1 C121 160.5(22) . . . . ?
Pt3 Pt1 P1 C121 -15.3(20) . . . . ?
Pt2 Pt1 P1 C121 153.4(14) . . . . ?
Tl1 Pt1 P1 C121 70.4(16) . . . . ?
C3 Pt1 P1 C111 97.0(22) . . . . ?
C1 Pt1 P1 C111 -74.1(24) . . . . ?
Pt3 Pt1 P1 C111 110.0(19) . . . . ?
Pt2 Pt1 P1 C111 -81.3(19) . . . . ?
Tl1 Pt1 P1 C111 -164.3(17) . . . . ?
C3 Pt1 P1 C11 -150.2(19) . . . . ?
C1 Pt1 P1 C11 38.6(22) . . . . ?
Pt3 Pt1 P1 C11 -137.2(14) . . . . ?
Pt2 Pt1 P1 C11 31.5(17) . . . . ?
Tl1 Pt1 P1 C11 -51.5(15) . . . . ?
C1 Pt2 P2 C14 -144.2(23) . . . . ?
C2 Pt2 P2 C14 39.2(21) . . . . ?
Pt3 Pt2 P2 C14 36.5(19) . . . . ?
Pt1 Pt2 P2 C14 -138.1(16) . . . . ?
Tl1 Pt2 P2 C14 -50.7(17) . . . . ?
C1 Pt2 P2 C211 -23.6(22) . . . . ?
C2 Pt2 P2 C211 159.8(19) . . . . ?
Pt3 Pt2 P2 C211 157.0(13) . . . . ?
Pt1 Pt2 P2 C211 -17.5(19) . . . . ?
Tl1 Pt2 P2 C211 69.8(15) . . . . ?
C1 Pt2 P2 C221 98.4(26) . . . . ?
C2 Pt2 P2 C221 -78.2(23) . . . . ?
Pt3 Pt2 P2 C221 -81.0(21) . . . . ?
Pt1 Pt2 P2 C221 104.5(20) . . . . ?
Tl1 Pt2 P2 C221 -168.2(19) . . . . ?
C3 Pt3 P3 C321 -72.3(17) . . . . ?
C2 Pt3 P3 C321 101.5(17) . . . . ?
Pt2 Pt3 P3 C321 104.3(13) . . . . ?
Pt1 Pt3 P3 C321 -80.6(13) . . . . ?
Tl1 Pt3 P3 C321 -165.1(11) . . . . ?
C3 Pt3 P3 C17 46.4(19) . . . . ?
C2 Pt3 P3 C17 -139.9(20) . . . . ?
Pt2 Pt3 P3 C17 -137.0(15) . . . . ?
Pt1 Pt3 P3 C17 38.1(17) . . . . ?
Tl1 Pt3 P3 C17 -46.4(16) . . . . ?
C3 Pt3 P3 C311 165.5(19) . . . . ?
C2 Pt3 P3 C311 -20.7(20) . . . . ?
Pt2 Pt3 P3 C311 -17.9(18) . . . . ?
Pt1 Pt3 P3 C311 157.2(14) . . . . ?
Tl1 Pt3 P3 C311 72.7(16) . . . . ?
C4 Pt4 P4 C421 132.8(19) . . . . ?
C6 Pt4 P4 C421 -42.1(17) . . . . ?
Pt6 Pt4 P4 C421 -40.2(15) . . . . ?
Pt5 Pt4 P4 C421 134.4(13) . . . . ?
Tl1 Pt4 P4 C421 -130.3(12) . . . . ?
C4 Pt4 P4 C411 14.5(20) . . . . ?
C6 Pt4 P4 C411 -160.4(17) . . . . ?
Pt6 Pt4 P4 C411 -158.5(12) . . . . ?
Pt5 Pt4 P4 C411 16.1(18) . . . . ?
Tl1 Pt4 P4 C411 111.4(13) . . . . ?
C4 Pt4 P4 C19 -105.0(21) . . . . ?
C6 Pt4 P4 C19 80.0(19) . . . . ?
Pt6 Pt4 P4 C19 82.0(17) . . . . ?
Pt5 Pt4 P4 C19 -103.5(16) . . . . ?
Tl1 Pt4 P4 C19 -8.2(16) . . . . ?
C5 Pt5 P5 C511 140.5(20) . . . . ?
C4 Pt5 P5 C511 -38.5(20) . . . . ?
Pt6 Pt5 P5 C511 140.3(15) . . . . ?
Pt4 Pt5 P5 C511 -44.8(18) . . . . ?
Tl1 Pt5 P5 C511 -129.7(15) . . . . ?
C5 Pt5 P5 C13 -99.6(25) . . . . ?
C4 Pt5 P5 C13 81.4(25) . . . . ?
Pt6 Pt5 P5 C13 -99.7(21) . . . . ?
Pt4 Pt5 P5 C13 75.1(22) . . . . ?
Tl1 Pt5 P5 C13 -9.8(22) . . . . ?
C5 Pt5 P5 C521 23.8(20) . . . . ?
C4 Pt5 P5 C521 -155.3(20) . . . . ?
Pt6 Pt5 P5 C521 23.6(18) . . . . ?
Pt4 Pt5 P5 C521 -161.5(13) . . . . ?
Tl1 Pt5 P5 C521 113.6(14) . . . . ?
C6 Pt6 P6 C611 137.6(17) . . . . ?
C5 Pt6 P6 C611 -43.6(18) . . . . ?
Pt4 Pt6 P6 C611 133.2(13) . . . . ?
Pt5 Pt6 P6 C611 -37.1(16) . . . . ?
Tl1 Pt6 P6 C611 -132.2(12) . . . . ?
C6 Pt6 P6 C621 21.3(18) . . . . ?
C5 Pt6 P6 C621 -159.9(18) . . . . ?
Pt4 Pt6 P6 C621 16.9(18) . . . . ?
Pt5 Pt6 P6 C621 -153.4(12) . . . . ?
Tl1 Pt6 P6 C621 111.5(13) . . . . ?
C6 Pt6 P6 C16 -100.0(19) . . . . ?
C5 Pt6 P6 C16 78.8(20) . . . . ?
Pt4 Pt6 P6 C16 -104.4(16) . . . . ?
Pt5 Pt6 P6 C16 85.3(17) . . . . ?
Tl1 Pt6 P6 C16 -9.8(17) . . . . ?
C2 Pt2 C1 O1 144.5(66) . . . . ?
P2 Pt2 C1 O1 -25.1(83) . . . . ?
Pt3 Pt2 C1 O1 154.6(74) . . . . ?
Pt1 Pt2 C1 O1 158.4(92) . . . . ?
Tl1 Pt2 C1 O1 -146.7(81) . . . . ?
C2 Pt2 C1 Pt1 -13.9(73) . . . . ?
P2 Pt2 C1 Pt1 176.5(10) . . . . ?
Pt3 Pt2 C1 Pt1 -3.9(20) . . . . ?
Pt1 Pt2 C1 Pt1 0.000(4) . . . . ?
Tl1 Pt2 C1 Pt1 54.9(13) . . . . ?
C3 Pt1 C1 O1 -135.7(54) . . . . ?
P1 Pt1 C1 O1 23.1(63) . . . . ?
Pt3 Pt1 C1 O1 -158.7(56) . . . . ?
Pt2 Pt1 C1 O1 -162.5(74) . . . . ?
Tl1 Pt1 C1 O1 140.3(61) . . . . ?
C3 Pt1 C1 Pt2 26.8(57) . . . . ?
P1 Pt1 C1 Pt2 -174.4(13) . . . . ?
Pt3 Pt1 C1 Pt2 3.8(19) . . . . ?
Pt2 Pt1 C1 Pt2 0.000(4) . . . . ?
Tl1 Pt1 C1 Pt2 -57.2(14) . . . . ?
C1 Pt2 C2 O2 -150.0(70) . . . . ?
P2 Pt2 C2 O2 19.7(70) . . . . ?
Pt3 Pt2 C2 O2 -162.2(78) . . . . ?
Pt1 Pt2 C2 O2 -161.5(65) . . . . ?
Tl1 Pt2 C2 O2 141.2(70) . . . . ?
C1 Pt2 C2 Pt3 12.2(70) . . . . ?
P2 Pt2 C2 Pt3 -178.0(10) . . . . ?
Pt3 Pt2 C2 Pt3 0.000(2) . . . . ?
Pt1 Pt2 C2 Pt3 0.7(15) . . . . ?
Tl1 Pt2 C2 Pt3 -56.5(10) . . . . ?
C3 Pt3 C2 O2 150.8(45) . . . . ?
P3 Pt3 C2 O2 -15.5(54) . . . . ?
Pt2 Pt3 C2 O2 166.3(60) . . . . ?
Pt1 Pt3 C2 O2 165.6(48) . . . . ?
Tl1 Pt3 C2 O2 -136.4(52) . . . . ?
C3 Pt3 C2 Pt2 -15.6(43) . . . . ?
P3 Pt3 C2 Pt2 178.2(8) . . . . ?
Pt2 Pt3 C2 Pt2 0.000(2) . . . . ?
Pt1 Pt3 C2 Pt2 -0.7(15) . . . . ?
Tl1 Pt3 C2 Pt2 57.2(10) . . . . ?
C1 Pt1 C3 O3 133.1(69) . . . . ?
P1 Pt1 C3 O3 -25.1(74) . . . . ?
Pt3 Pt1 C3 O3 161.9(79) . . . . ?
Pt2 Pt1 C3 O3 153.9(67) . . . . ?
Tl1 Pt1 C3 O3 -143.6(70) . . . . ?
C1 Pt1 C3 Pt3 -28.8(53) . . . . ?
P1 Pt1 C3 Pt3 173.0(8) . . . . ?
Pt3 Pt1 C3 Pt3 0.0 . . . . ?
Pt2 Pt1 C3 Pt3 -8.0(15) . . . . ?
Tl1 Pt1 C3 Pt3 54.5(10) . . . . ?
C2 Pt3 C3 O3 -148.5(40) . . . . ?
P3 Pt3 C3 O3 17.7(44) . . . . ?
Pt2 Pt3 C3 O3 -160.6(39) . . . . ?
Pt1 Pt3 C3 O3 -168.4(52) . . . . ?
Tl1 Pt3 C3 O3 138.5(42) . . . . ?
C2 Pt3 C3 Pt1 19.9(43) . . . . ?
P3 Pt3 C3 Pt1 -173.9(9) . . . . ?
Pt2 Pt3 C3 Pt1 7.8(14) . . . . ?
Pt1 Pt3 C3 Pt1 0.0 . . . . ?
Tl1 Pt3 C3 Pt1 -53.1(11) . . . . ?
C6 Pt4 C4 O4 151.6(48) . . . . ?
P4 Pt4 C4 O4 -15.4(62) . . . . ?
Pt6 Pt4 C4 O4 160.3(55) . . . . ?
Pt5 Pt4 C4 O4 165.4(69) . . . . ?
Tl1 Pt4 C4 O4 -137.4(59) . . . . ?
C6 Pt4 C4 Pt5 -13.8(51) . . . . ?
P4 Pt4 C4 Pt5 179.1(8) . . . . ?
Pt6 Pt4 C4 Pt5 -5.1(16) . . . . ?
Pt5 Pt4 C4 Pt5 0.000(2) . . . . ?
Tl1 Pt4 C4 Pt5 57.2(11) . . . . ?
C5 Pt5 C4 O4 -159.5(47) . . . . ?
P5 Pt5 C4 O4 18.0(57) . . . . ?
Pt6 Pt5 C4 O4 -161.4(51) . . . . ?
Pt4 Pt5 C4 O4 -166.4(65) . . . . ?
Tl1 Pt5 C4 O4 137.7(55) . . . . ?
C5 Pt5 C4 Pt4 6.9(55) . . . . ?
P5 Pt5 C4 Pt4 -175.6(10) . . . . ?
Pt6 Pt5 C4 Pt4 5.0(16) . . . . ?
Pt4 Pt5 C4 Pt4 0.000(2) . . . . ?
Tl1 Pt5 C4 Pt4 -55.8(11) . . . . ?
C4 Pt5 C5 O5 173.6(58) . . . . ?
P5 Pt5 C5 O5 -4.0(76) . . . . ?
Pt6 Pt5 C5 O5 175.9(83) . . . . ?
Pt4 Pt5 C5 O5 179.0(69) . . . . ?
Tl1 Pt5 C5 O5 -123.9(74) . . . . ?
C4 Pt5 C5 Pt6 -2.4(54) . . . . ?
P5 Pt5 C5 Pt6 -179.9(8) . . . . ?
Pt6 Pt5 C5 Pt6 0.000(2) . . . . ?
Pt4 Pt5 C5 Pt6 3.1(15) . . . . ?
Tl1 Pt5 C5 Pt6 60.2(9) . . . . ?
C6 Pt6 C5 O5 175.2(39) . . . . ?
P6 Pt6 C5 O5 -1.7(52) . . . . ?
Pt4 Pt6 C5 O5 179.9(46) . . . . ?
Pt5 Pt6 C5 O5 -177.1(60) . . . . ?
Tl1 Pt6 C5 O5 123.0(51) . . . . ?
C6 Pt6 C5 Pt5 -7.7(48) . . . . ?
P6 Pt6 C5 Pt5 175.4(9) . . . . ?
Pt4 Pt6 C5 Pt5 -3.0(15) . . . . ?
Pt5 Pt6 C5 Pt5 0.000(2) . . . . ?
Tl1 Pt6 C5 Pt5 -59.9(10) . . . . ?
C5 Pt6 C6 O6 179.0(37) . . . . ?
P6 Pt6 C6 O6 -4.2(45) . . . . ?
Pt4 Pt6 C6 O6 173.0(51) . . . . ?
Pt5 Pt6 C6 O6 172.9(39) . . . . ?
Tl1 Pt6 C6 O6 -128.9(43) . . . . ?
C5 Pt6 C6 Pt4 6.0(46) . . . . ?
P6 Pt6 C6 Pt4 -177.2(8) . . . . ?
Pt4 Pt6 C6 Pt4 0.0 . . . . ?
Pt5 Pt6 C6 Pt4 -0.1(13) . . . . ?
Tl1 Pt6 C6 Pt4 58.1(9) . . . . ?
C4 Pt4 C6 O6 -161.5(44) . . . . ?
P4 Pt4 C6 O6 5.9(47) . . . . ?
Pt6 Pt4 C6 O6 -172.6(54) . . . . ?
Pt5 Pt4 C6 O6 -172.6(42) . . . . ?
Tl1 Pt4 C6 O6 126.9(46) . . . . ?
C4 Pt4 C6 Pt6 11.1(49) . . . . ?
P4 Pt4 C6 Pt6 178.5(9) . . . . ?
Pt6 Pt4 C6 Pt6 0.0 . . . . ?
Pt5 Pt4 C6 Pt6 0.1(13) . . . . ?
Tl1 Pt4 C6 Pt6 -60.5(9) . . . . ?
C121 P1 C11 C12 -62.2(38) . . . . ?
C111 P1 C11 C12 -173.2(34) . . . . ?
Pt1 P1 C11 C12 68.8(36) . . . . ?
P1 C11 C12 C13 -157.4(38) . . . . ?
C11 C12 C13 P5 165.2(37) . . . . ?
C511 P5 C13 C12 87.9(44) . . . . ?
C521 P5 C13 C12 -170.3(39) . . . . ?
Pt5 P5 C13 C12 -40.0(48) . . . . ?
C211 P2 C14 C15 -69.2(39) . . . . ?
C221 P2 C14 C15 179.1(33) . . . . ?
Pt2 P2 C14 C15 56.9(38) . . . . ?
P2 C14 C15 C16 -150.6(36) . . . . ?
C14 C15 C16 P6 175.0(35) . . . . ?
C611 P6 C16 C15 81.2(37) . . . . ?
C621 P6 C16 C15 -171.2(33) . . . . ?
Pt6 P6 C16 C15 -43.3(38) . . . . ?
C321 P3 C17 C18 -174.5(29) . . . . ?
C311 P3 C17 C18 -61.6(36) . . . . ?
Pt3 P3 C17 C18 63.7(34) . . . . ?
P3 C17 C18 C19 -146.0(34) . . . . ?
C17 C18 C19 P4 164.6(31) . . . . ?
C421 P4 C19 C18 76.7(35) . . . . ?
C411 P4 C19 C18 -177.2(31) . . . . ?
Pt4 P4 C19 C18 -49.8(36) . . . . ?
C121 P1 C111 C112 -123.1(25) . . . . ?
C11 P1 C111 C112 -13.7(29) . . . . ?
Pt1 P1 C111 C112 104.0(22) . . . . ?
C121 P1 C111 C116 60.9(26) . . . . ?
C11 P1 C111 C116 170.4(23) . . . . ?
Pt1 P1 C111 C116 -71.9(22) . . . . ?
C116 C111 C112 C113 0.0 . . . . ?
P1 C111 C112 C113 -175.9(28) . . . . ?
C111 C112 C113 C114 0.0 . . . . ?
C112 C113 C114 C115 0.0 . . . . ?
C113 C114 C115 C116 0.0 . . . . ?
C114 C115 C116 C111 0.0 . . . . ?
C112 C111 C116 C115 0.0 . . . . ?
P1 C111 C116 C115 176.1(27) . . . . ?
C111 P1 C121 C122 37.5(26) . . . . ?
C11 P1 C121 C122 -70.5(23) . . . . ?
Pt1 P1 C121 C122 164.7(15) . . . . ?
C111 P1 C121 C126 -141.8(24) . . . . ?
C11 P1 C121 C126 110.1(24) . . . . ?
Pt1 P1 C121 C126 -14.6(28) . . . . ?
C126 C121 C122 C123 0.0 . . . . ?
P1 C121 C122 C123 -179.4(27) . . . . ?
C121 C122 C123 C124 0.0 . . . . ?
C122 C123 C124 C125 0.0 . . . . ?
C123 C124 C125 C126 0.0 . . . . ?
C124 C125 C126 C121 0.0 . . . . ?
C122 C121 C126 C125 0.0 . . . . ?
P1 C121 C126 C125 179.3(29) . . . . ?
C14 P2 C211 C212 90.1(25) . . . . ?
C221 P2 C211 C212 -160.3(26) . . . . ?
Pt2 P2 C211 C212 -35.3(23) . . . . ?
C14 P2 C211 C216 -85.5(25) . . . . ?
C221 P2 C211 C216 24.2(30) . . . . ?
Pt2 P2 C211 C216 149.1(17) . . . . ?
C216 C211 C212 C213 0.0 . . . . ?
P2 C211 C212 C213 -175.8(25) . . . . ?
C211 C212 C213 C214 0.0 . . . . ?
C212 C213 C214 C215 0.0 . . . . ?
C213 C214 C215 C216 0.0 . . . . ?
C214 C215 C216 C211 0.0 . . . . ?
C212 C211 C216 C215 0.0 . . . . ?
P2 C211 C216 C215 175.4(28) . . . . ?
C14 P2 C221 C222 0.9(33) . . . . ?
C211 P2 C221 C222 -109.3(28) . . . . ?
Pt2 P2 C221 C222 124.2(24) . . . . ?
C14 P2 C221 C226 176.9(26) . . . . ?
C211 P2 C221 C226 66.7(27) . . . . ?
Pt2 P2 C221 C226 -59.8(24) . . . . ?
C226 C221 C222 C223 0.0 . . . . ?
P2 C221 C222 C223 175.7(34) . . . . ?
C221 C222 C223 C224 0.0 . . . . ?
C222 C223 C224 C225 0.0 . . . . ?
C223 C224 C225 C226 0.0 . . . . ?
C224 C225 C226 C221 0.0 . . . . ?
C222 C221 C226 C225 0.0 . . . . ?
P2 C221 C226 C225 -176.3(29) . . . . ?
C321 P3 C311 C312 -170.4(20) . . . . ?
C17 P3 C311 C312 77.7(23) . . . . ?
Pt3 P3 C311 C312 -46.0(22) . . . . ?
C321 P3 C311 C316 7.3(26) . . . . ?
C17 P3 C311 C316 -104.6(24) . . . . ?
Pt3 P3 C311 C316 131.7(19) . . . . ?
C316 C311 C312 C313 0.0 . . . . ?
P3 C311 C312 C313 177.6(26) . . . . ?
C311 C312 C313 C314 0.0 . . . . ?
C312 C313 C314 C315 0.0 . . . . ?
C313 C314 C315 C316 0.0 . . . . ?
C314 C315 C316 C311 0.0 . . . . ?
C312 C311 C316 C315 0.0 . . . . ?
P3 C311 C316 C315 -177.6(26) . . . . ?
C17 P3 C321 C322 43.6(22) . . . . ?
C311 P3 C321 C322 -67.1(21) . . . . ?
Pt3 P3 C321 C322 166.2(13) . . . . ?
C17 P3 C321 C326 -138.7(20) . . . . ?
C311 P3 C321 C326 110.5(19) . . . . ?
Pt3 P3 C321 C326 -16.1(19) . . . . ?
C326 C321 C322 C323 0.0 . . . . ?
P3 C321 C322 C323 177.7(21) . . . . ?
C321 C322 C323 C324 0.0 . . . . ?
C322 C323 C324 C325 0.0 . . . . ?
C323 C324 C325 C326 0.0 . . . . ?
C324 C325 C326 C321 0.0 . . . . ?
C322 C321 C326 C325 0.0 . . . . ?
P3 C321 C326 C325 -177.6(22) . . . . ?
C421 P4 C411 C412 167.4(18) . . . . ?
C19 P4 C411 C412 59.0(22) . . . . ?
Pt4 P4 C411 C412 -68.2(18) . . . . ?
C421 P4 C411 C416 -14.1(23) . . . . ?
C19 P4 C411 C416 -122.6(22) . . . . ?
Pt4 P4 C411 C416 110.2(17) . . . . ?
C416 C411 C412 C413 0.0 . . . . ?
P4 C411 C412 C413 178.5(21) . . . . ?
C411 C412 C413 C414 0.0 . . . . ?
C412 C413 C414 C415 0.0 . . . . ?
C413 C414 C415 C416 0.0 . . . . ?
C414 C415 C416 C411 0.0 . . . . ?
C412 C411 C416 C415 0.0 . . . . ?
P4 C411 C416 C415 -178.4(23) . . . . ?
C411 P4 C421 C422 96.9(20) . . . . ?
C19 P4 C421 C422 -157.5(20) . . . . ?
Pt4 P4 C421 C422 -29.3(21) . . . . ?
C411 P4 C421 C426 -86.0(20) . . . . ?
C19 P4 C421 C426 19.6(24) . . . . ?
Pt4 P4 C421 C426 147.7(15) . . . . ?
C426 C421 C422 C423 0.0 . . . . ?
P4 C421 C422 C423 177.0(24) . . . . ?
C421 C422 C423 C424 0.0 . . . . ?
C422 C423 C424 C425 0.0 . . . . ?
C423 C424 C425 C426 0.0 . . . . ?
C424 C425 C426 C421 0.0 . . . . ?
C422 C421 C426 C425 0.0 . . . . ?
P4 C421 C426 C425 -177.0(24) . . . . ?
C13 P5 C511 C512 -157.2(24) . . . . ?
C521 P5 C511 C512 95.8(24) . . . . ?
Pt5 P5 C511 C512 -31.4(24) . . . . ?
C13 P5 C511 C516 23.7(27) . . . . ?
C521 P5 C511 C516 -83.4(24) . . . . ?
Pt5 P5 C511 C516 149.5(18) . . . . ?
C516 C511 C512 C513 0.0 . . . . ?
P5 C511 C512 C513 -179.2(26) . . . . ?
C511 C512 C513 C514 0.0 . . . . ?
C512 C513 C514 C515 0.0 . . . . ?
C513 C514 C515 C516 0.0 . . . . ?
C514 C515 C516 C511 0.0 . . . . ?
C512 C511 C516 C515 0.0 . . . . ?
P5 C511 C516 C515 179.2(27) . . . . ?
C511 P5 C521 C522 95.2(24) . . . . ?
C13 P5 C521 C522 -10.2(29) . . . . ?
Pt5 P5 C521 C522 -138.2(18) . . . . ?
C511 P5 C521 C526 -87.5(22) . . . . ?
C13 P5 C521 C526 167.2(24) . . . . ?
Pt5 P5 C521 C526 39.2(20) . . . . ?
C526 C521 C522 C523 0.0 . . . . ?
P5 C521 C522 C523 177.3(25) . . . . ?
C521 C522 C523 C524 0.0 . . . . ?
C522 C523 C524 C525 0.0 . . . . ?
C523 C524 C525 C526 0.0 . . . . ?
C524 C525 C526 C521 0.0 . . . . ?
C522 C521 C526 C525 0.0 . . . . ?
P5 C521 C526 C525 -177.5(23) . . . . ?
C621 P6 C611 C612 104.1(21) . . . . ?
C16 P6 C611 C612 -145.9(19) . . . . ?
Pt6 P6 C611 C612 -21.2(21) . . . . ?
C621 P6 C611 C616 -72.6(21) . . . . ?
C16 P6 C611 C616 37.4(23) . . . . ?
Pt6 P6 C611 C616 162.0(14) . . . . ?
C616 C611 C612 C613 0.0 . . . . ?
P6 C611 C612 C613 -176.8(24) . . . . ?
C611 C612 C613 C614 0.0 . . . . ?
C612 C613 C614 C615 0.0 . . . . ?
C613 C614 C615 C616 0.0 . . . . ?
C614 C615 C616 C611 0.0 . . . . ?
C612 C611 C616 C615 0.0 . . . . ?
P6 C611 C616 C615 176.7(24) . . . . ?
C611 P6 C621 C622 -80.0(22) . . . . ?
C16 P6 C621 C622 167.3(21) . . . . ?
Pt6 P6 C621 C622 42.2(20) . . . . ?
C611 P6 C621 C626 100.0(22) . . . . ?
C16 P6 C621 C626 -12.7(27) . . . . ?
Pt6 P6 C621 C626 -137.8(17) . . . . ?
C626 C621 C622 C623 0.0 . . . . ?
P6 C621 C622 C623 -180.0(23) . . . . ?
C621 C622 C623 C624 0.0 . . . . ?
C622 C623 C624 C625 0.0 . . . . ?
C623 C624 C625 C626 0.0 . . . . ?
C624 C625 C626 C621 0.0 . . . . ?
C622 C621 C626 C625 0.0 . . . . ?
P6 C621 C626 C625 180.0(25) . . . . ?
C31 B1 C21 C22 87.5(23) . . . . ?
C41 B1 C21 C22 -33.6(24) . . . . ?
C51 B1 C21 C22 -153.2(20) . . . . ?
C31 B1 C21 C26 -83.6(22) . . . . ?
C41 B1 C21 C26 155.3(19) . . . . ?
C51 B1 C21 C26 35.7(22) . . . . ?
C26 C21 C22 C23 0.0 . . . . ?
B1 C21 C22 C23 -170.6(24) . . . . ?
C21 C22 C23 C24 0.0 . . . . ?
C22 C23 C24 C25 0.0 . . . . ?
C23 C24 C25 C26 0.0 . . . . ?
C24 C25 C26 C21 0.0 . . . . ?
C22 C21 C26 C25 0.0 . . . . ?
B1 C21 C26 C25 171.6(21) . . . . ?
C21 B1 C31 C32 81.7(24) . . . . ?
C41 B1 C31 C32 -157.1(21) . . . . ?
C51 B1 C31 C32 -37.8(25) . . . . ?
C21 B1 C31 C36 -84.2(25) . . . . ?
C41 B1 C31 C36 37.0(26) . . . . ?
C51 B1 C31 C36 156.3(23) . . . . ?
C36 C31 C32 C33 0.0 . . . . ?
B1 C31 C32 C33 -165.7(25) . . . . ?
C31 C32 C33 C34 0.0 . . . . ?
C32 C33 C34 C35 0.0 . . . . ?
C33 C34 C35 C36 0.0 . . . . ?
C34 C35 C36 C31 0.0 . . . . ?
C32 C31 C36 C35 0.0 . . . . ?
B1 C31 C36 C35 165.8(25) . . . . ?
C21 B1 C41 C42 152.4(20) . . . . ?
C31 B1 C41 C42 33.2(24) . . . . ?
C51 B1 C41 C42 -87.0(23) . . . . ?
C21 B1 C41 C46 -35.4(24) . . . . ?
C31 B1 C41 C46 -154.6(20) . . . . ?
C51 B1 C41 C46 85.2(23) . . . . ?
C46 C41 C42 C43 0.0 . . . . ?
B1 C41 C42 C43 172.2(24) . . . . ?
C41 C42 C43 C44 0.0 . . . . ?
C42 C43 C44 C45 0.0 . . . . ?
C43 C44 C45 C46 0.0 . . . . ?
C44 C45 C46 C41 0.0 . . . . ?
C42 C41 C46 C45 0.0 . . . . ?
B1 C41 C46 C45 -172.2(24) . . . . ?
C21 B1 C51 C52 30.7(26) . . . . ?
C31 B1 C51 C52 148.7(23) . . . . ?
C41 B1 C51 C52 -90.4(25) . . . . ?
C21 B1 C51 C56 -161.4(20) . . . . ?
C31 B1 C51 C56 -43.4(24) . . . . ?
C41 B1 C51 C56 77.5(23) . . . . ?
C56 C51 C52 C53 0.0 . . . . ?
B1 C51 C52 C53 167.5(25) . . . . ?
C51 C52 C53 C54 0.0 . . . . ?
C52 C53 C54 C55 0.0 . . . . ?
C53 C54 C55 C56 0.0 . . . . ?
C54 C55 C56 C51 0.0 . . . . ?
C52 C51 C56 C55 0.0 . . . . ?
B1 C51 C56 C55 -168.1(24) . . . . ?
